data_4512335
loop_
_publ_author_name
'Yang, Jie'
'Wang, Xiaoqing'
'Wang, Rongming'
'Zhang, Liangliang'
'Liu, Fuling'
'Dai, Fangna'
'Sun, Daofeng'

_publ_section_title
;
 Syntheses, Crystal Structures, and Properties of Two 2-Fold
 Interpenetrating Metal--Organic Frameworks Based on a Trigonal Rigid
 Ligand
;
_journal_issue 12
_journal_name_full 'Crystal Growth &amp; Design'
_journal_page_first 6521
_journal_paper_doi 10.1021/cg501425x
_journal_volume 14
_journal_year 2014
_chemical_absolute_configuration ad
_chemical_formula_moiety 'C81 H64 Cd3 N3 O15, C78 H58 Cd3 N2 O15'
_chemical_formula_sum 'C159 H122 Cd6 N5 O30'
_chemical_formula_weight 3257.02
_chemical_name_systematic
;
 ? 
;
_space_group_crystal_system orthorhombic
_space_group_IT_number 33
_space_group_name_Hall 'P 2c -2n'
_space_group_name_H-M_alt 'P n a 21'
_symmetry_space_group_name_Hall 'P 2c -2n'
_symmetry_space_group_name_H-M 'P n a 21'
_atom_sites_solution_hydrogens geom
_atom_sites_solution_primary direct
_atom_sites_solution_secondary difmap
_audit_creation_date 2014-08-28
_audit_creation_method
;
Olex2 1.2
(compiled 2014.07.22 svn.r2960 for OlexSys, GUI svn.r4862)
;
_cell_angle_alpha 90.00
_cell_angle_beta 90.00
_cell_angle_gamma 90.00
_cell_formula_units_Z 4
_cell_length_a 42.439(10)
_cell_length_b 13.969(4)
_cell_length_c 33.470(8)
_cell_measurement_reflns_used 5509
_cell_measurement_temperature 273(2)
_cell_measurement_theta_max 17.71
_cell_measurement_theta_min 2.34
_cell_volume 19842(9)
_computing_data_reduction 'SAINT v7.23A (Bruker, 2003)'
_computing_molecular_graphics 'Olex2 (Dolomanov et al., 2009)'
_computing_publication_material 'Olex2 (Dolomanov et al., 2009)'
_computing_structure_refinement
;
XL, G.M. Sheldrick, Acta Cryst.
(2008). A64, 112-122
;
_computing_structure_solution 'SHELXS-97 (Sheldrick, 1990)'
_diffrn_ambient_temperature 273.15
_diffrn_measured_fraction_theta_full 0.990
_diffrn_measured_fraction_theta_max 0.990
_diffrn_measurement_device_type 'CCD area detector'
_diffrn_measurement_method 'phi and omega scans'
_diffrn_radiation_monochromator graphite
_diffrn_radiation_type MoK\a
_diffrn_radiation_wavelength 0.71073
_diffrn_reflns_av_R_equivalents 0.1261
_diffrn_reflns_av_unetI/netI 0.1758
_diffrn_reflns_limit_h_max 49
_diffrn_reflns_limit_h_min -47
_diffrn_reflns_limit_k_max 16
_diffrn_reflns_limit_k_min -10
_diffrn_reflns_limit_l_max 39
_diffrn_reflns_limit_l_min -39
_diffrn_reflns_number 92436
_diffrn_reflns_theta_full 24.75
_diffrn_reflns_theta_max 24.75
_diffrn_reflns_theta_min 1.14
_diffrn_source 'fine-focus sealed tube'
_exptl_absorpt_coefficient_mu 0.687
_exptl_absorpt_correction_T_max 0.9221
_exptl_absorpt_correction_T_min 0.9100
_exptl_absorpt_correction_type multi-scan
_exptl_crystal_colour yellow
_exptl_crystal_density_diffrn 1.090
_exptl_crystal_density_method 'not measured'
_exptl_crystal_description needle
_exptl_crystal_F_000 6556
_exptl_crystal_size_max 0.14
_exptl_crystal_size_mid 0.13
_exptl_crystal_size_min 0.12
_platon_squeeze_details
;
;
_refine_diff_density_max 4.321
_refine_diff_density_min -1.977
_refine_diff_density_rms 0.144
_refine_ls_abs_structure_details 'Flack H D (1983), Acta Cryst. A39, 876-881'
_refine_ls_abs_structure_Flack 0.48(3)
_refine_ls_extinction_method none
_refine_ls_goodness_of_fit_ref 1.007
_refine_ls_hydrogen_treatment mixed
_refine_ls_matrix_type fullcycle
_refine_ls_number_parameters 1822
_refine_ls_number_reflns 33438
_refine_ls_number_restraints 1
_refine_ls_restrained_S_all 1.007
_refine_ls_R_factor_all 0.1391
_refine_ls_R_factor_gt 0.0867
_refine_ls_shift/su_max 0.001
_refine_ls_shift/su_mean 0.000
_refine_ls_structure_factor_coef Fsqd
_refine_ls_weighting_details 'calc w=1/[\s^2^(Fo^2^)+(0.0862P)^2^+0.0000P] where P=(Fo^2^+2Fc^2^)/3'
_refine_ls_weighting_scheme calc
_refine_ls_wR_factor_gt 0.1845
_refine_ls_wR_factor_ref 0.2035
_reflns_number_gt 17899
_reflns_number_total 33438
_reflns_threshold_expression >2sigma(I)
_cod_data_source_file cg501425x_si_003.cif
_cod_data_source_block p
_cod_depositor_comments 'Adding full bibliography for 4512334--4512335.cif.'
_cod_database_code 4512335
_olex2_refinement_description
;
1. Others
 Fixed U11: Cd3(0.035) Cd5(0.033) Cd2(0.036) Cd6(0.036) Cd4(0.039) Cd1(0.04)
 O8(0.036) O12(0.059) O29(0.051) O21(0.055) O10(0.049) O9(0.043) O23(0.056)
 O11(0.059) C48(0.038) O20(0.046) O13(0.054) C82(0.055) C3(0.035) C95(0.028)
 C71(0.037) O7(0.058) O6(0.046) C151(0.04) C108(0.043) C92(0.032) C93(0.032)
 C49(0.028) C67(0.026) C104(0.042) C2(0.038) C127(0.031) C47(0.028) C52(0.039)
 C150(0.033) C131(0.034) C62(0.038) C7(0.037) C40(0.04) C5(0.035) C6(0.033)
 C116(0.057) C132(0.036) C36(0.038) C98(0.041) C45(0.031) C129(0.028)
 C133(0.043) C27(0.044) C102(0.047) C57(0.046) C90(0.037) C94(0.04) C44(0.042)
 C51(0.05) C115(0.067) C15(0.041) C68(0.043) C136(0.028) C63(0.035) C89(0.032)
 C138(0.043) C128(0.037) C107(0.039) C152(0.037) C103(0.038) C4(0.034)
 C126(0.04) C134(0.042) C135(0.047) C91(0.042) C64(0.041) C65(0.051)
 C124(0.039) C54(0.046) C130(0.038) C17(0.034) C147(0.029) C100(0.04)
 C46(0.047) C96(0.039) C24(0.049) C117(0.04) C114(0.043) C58(0.043) C97(0.039)
 C109(0.045) C42(0.048) C30(0.083) C22(0.04) C53(0.041) C119(0.048) C149(0.043)
 C20(0.036) C137(0.043) C12(0.077) C148(0.037) C25(0.059) C10(0.059)
 C145(0.039) C13(0.054) C121(0.049) C118(0.044) C59(0.054) C122(0.036)
 C111(0.04) C16(0.056) C105(0.05) C11(0.096) C69(0.041) C84(0.05) C50(0.024)
 C125(0.036) C66(0.052) C41(0.056) C8(0.037) C29(0.049) C56(0.068) C38(0.056)
 C99(0.039) C1(0.054) C113(0.038) C19(0.038) C85(0.048) C61(0.052) C14(0.043)
 C26(0.04) C101(0.031) C146(0.039) C21(0.053) C31(0.061) C83(0.038) C28(0.06)
 C23(0.034) C86(0.043) C39(0.067) C43(0.049) C55(0.059) C9(0.056) C123(0.048)
 C106(0.052) C18(0.046) C37(0.035) C120(0.064) C139(0.06) C87(0.072) C88(0.062)
 C143(0.065) O19(0.045) O22(0.049) O18(0.051) O28(0.065) C141(0.046) C112(0.06)
 C32(0.062) C142(0.069) C140(0.061) O26(0.068) C72(0.042) C60(0.049)
 C110(0.042) C144(0.069) C70(0.06) C33(0.072) O24(0.043) O16(0.046) O17(0.067)
 O27(0.073) C153(0.03) O3(0.048) O1(0.053) O4(0.055) O25(0.041) O5(0.053)
 O2(0.078) O1W(0.077) O15(0.103) C35(0.089) C34(0.063) N4(0.059) N1(0.06)
 N3(0.062) C77(0.042) C156(0.05) C154(0.072) C76(0.085) C78(0.083) C79(0.074)
 C81(0.139) C80(0.15) N5(0.062) C159(0.032) N2(0.095) C160(0.086) C158(0.082)
 C74(0.111) C73(0.116) C75(0.204) O14(0.098) C155(0.065)
 Fixed U12: Cd3(0) Cd5(0) Cd2(0) Cd6(0) Cd4(0) Cd1(0) O8(0) O12(0) O29(0)
 O21(0) O10(0) O9(0) O23(0) O11(0) C48(0) O20(0) O13(0) C82(0) C3(0) C95(0)
 C71(0) O7(0) O6(0) C151(0) C108(0) C92(0) C93(0) C49(0) C67(0) C104(0) C2(0)
 C127(0) C47(0) C52(0) C150(0) C131(0) C62(0) C7(0) C40(0) C5(0) C6(0) C116(0)
 C132(0) C36(0) C98(0) C45(0) C129(0) C133(0) C27(0) C102(0) C57(0) C90(0)
 C94(0) C44(0) C51(0) C115(0) C15(0) C68(0) C136(0) C63(0) C89(0) C138(0)
 C128(0) C107(0) C152(0) C103(0) C4(0) C126(0) C134(0) C135(0) C91(0) C64(0)
 C65(0) C124(0) C54(0) C130(0) C17(0) C147(0) C100(0) C46(0) C96(0) C24(0)
 C117(0) C114(0) C58(0) C97(0) C109(0) C42(0) C30(0) C22(0) C53(0) C119(0)
 C149(0) C20(0) C137(0) C12(0) C148(0) C25(0) C10(0) C145(0) C13(0) C121(0)
 C118(0) C59(0) C122(0) C111(0) C16(0) C105(0) C11(0) C69(0) C84(0) C50(0)
 C125(0) C66(0) C41(0) C8(0) C29(0) C56(0) C38(0) C99(0) C1(0) C113(0) C19(0)
 C85(0) C61(0) C14(0) C26(0) C101(0) C146(0) C21(0) C31(0) C83(0) C28(0) C23(0)
 C86(0) C39(0) C43(0) C55(0) C9(0) C123(0) C106(0) C18(0) C37(0) C120(0)
 C139(0) C87(0) C88(0) C143(0) O19(0) O22(0) O18(0) O28(0) C141(0) C112(0)
 C32(0) C142(0) C140(0) O26(0) C72(0) C60(0) C110(0) C144(0) C70(0) C33(0)
 O24(0) O16(0) O17(0) O27(0) C153(0) O3(0) O1(0) O4(0) O25(0) O5(0) O2(0)
 O1W(0) O15(0) C35(0) C34(0) N4(0) N1(0) N3(0) C77(0) C156(0) C154(0) C76(0)
 C78(0) C79(0) C81(0) C80(0) N5(0) C159(0) N2(0) C160(0) C158(0) C74(0) C73(0)
 C75(0) O14(0) C155(0)
 Fixed U13: Cd3(0) Cd5(0) Cd2(0) Cd6(0) Cd4(0) Cd1(0) O8(0) O12(0) O29(0)
 O21(0) O10(0) O9(0) O23(0) O11(0) C48(0) O20(0) O13(0) C82(0) C3(0) C95(0)
 C71(0) O7(0) O6(0) C151(0) C108(0) C92(0) C93(0) C49(0) C67(0) C104(0) C2(0)
 C127(0) C47(0) C52(0) C150(0) C131(0) C62(0) C7(0) C40(0) C5(0) C6(0) C116(0)
 C132(0) C36(0) C98(0) C45(0) C129(0) C133(0) C27(0) C102(0) C57(0) C90(0)
 C94(0) C44(0) C51(0) C115(0) C15(0) C68(0) C136(0) C63(0) C89(0) C138(0)
 C128(0) C107(0) C152(0) C103(0) C4(0) C126(0) C134(0) C135(0) C91(0) C64(0)
 C65(0) C124(0) C54(0) C130(0) C17(0) C147(0) C100(0) C46(0) C96(0) C24(0)
 C117(0) C114(0) C58(0) C97(0) C109(0) C42(0) C30(0) C22(0) C53(0) C119(0)
 C149(0) C20(0) C137(0) C12(0) C148(0) C25(0) C10(0) C145(0) C13(0) C121(0)
 C118(0) C59(0) C122(0) C111(0) C16(0) C105(0) C11(0) C69(0) C84(0) C50(0)
 C125(0) C66(0) C41(0) C8(0) C29(0) C56(0) C38(0) C99(0) C1(0) C113(0) C19(0)
 C85(0) C61(0) C14(0) C26(0) C101(0) C146(0) C21(0) C31(0) C83(0) C28(0) C23(0)
 C86(0) C39(0) C43(0) C55(0) C9(0) C123(0) C106(0) C18(0) C37(0) C120(0)
 C139(0) C87(0) C88(0) C143(0) O19(0) O22(0) O18(0) O28(0) C141(0) C112(0)
 C32(0) C142(0) C140(0) O26(0) C72(0) C60(0) C110(0) C144(0) C70(0) C33(0)
 O24(0) O16(0) O17(0) O27(0) C153(0) O3(0) O1(0) O4(0) O25(0) O5(0) O2(0)
 O1W(0) O15(0) C35(0) C34(0) N4(0) N1(0) N3(0) C77(0) C156(0) C154(0) C76(0)
 C78(0) C79(0) C81(0) C80(0) N5(0) C159(0) N2(0) C160(0) C158(0) C74(0) C73(0)
 C75(0) O14(0) C155(0)
 Fixed U22: Cd3(0.035) Cd5(0.033) Cd2(0.036) Cd6(0.036) Cd4(0.039) Cd1(0.04)
 O8(0.036) O12(0.059) O29(0.051) O21(0.055) O10(0.049) O9(0.043) O23(0.056)
 O11(0.059) C48(0.038) O20(0.046) O13(0.054) C82(0.055) C3(0.035) C95(0.028)
 C71(0.037) O7(0.058) O6(0.046) C151(0.04) C108(0.043) C92(0.032) C93(0.032)
 C49(0.028) C67(0.026) C104(0.042) C2(0.038) C127(0.031) C47(0.028) C52(0.039)
 C150(0.033) C131(0.034) C62(0.038) C7(0.037) C40(0.04) C5(0.035) C6(0.033)
 C116(0.057) C132(0.036) C36(0.038) C98(0.041) C45(0.031) C129(0.028)
 C133(0.043) C27(0.044) C102(0.047) C57(0.046) C90(0.037) C94(0.04) C44(0.042)
 C51(0.05) C115(0.067) C15(0.041) C68(0.043) C136(0.028) C63(0.035) C89(0.032)
 C138(0.043) C128(0.037) C107(0.039) C152(0.037) C103(0.038) C4(0.034)
 C126(0.04) C134(0.042) C135(0.047) C91(0.042) C64(0.041) C65(0.051)
 C124(0.039) C54(0.046) C130(0.038) C17(0.034) C147(0.029) C100(0.04)
 C46(0.047) C96(0.039) C24(0.049) C117(0.04) C114(0.043) C58(0.043) C97(0.039)
 C109(0.045) C42(0.048) C30(0.083) C22(0.04) C53(0.041) C119(0.048) C149(0.043)
 C20(0.036) C137(0.043) C12(0.077) C148(0.037) C25(0.059) C10(0.059)
 C145(0.039) C13(0.054) C121(0.049) C118(0.044) C59(0.054) C122(0.036)
 C111(0.04) C16(0.056) C105(0.05) C11(0.096) C69(0.041) C84(0.05) C50(0.024)
 C125(0.036) C66(0.052) C41(0.056) C8(0.037) C29(0.049) C56(0.068) C38(0.056)
 C99(0.039) C1(0.054) C113(0.038) C19(0.038) C85(0.048) C61(0.052) C14(0.043)
 C26(0.04) C101(0.031) C146(0.039) C21(0.053) C31(0.061) C83(0.038) C28(0.06)
 C23(0.034) C86(0.043) C39(0.067) C43(0.049) C55(0.059) C9(0.056) C123(0.048)
 C106(0.052) C18(0.046) C37(0.035) C120(0.064) C139(0.06) C87(0.072) C88(0.062)
 C143(0.065) O19(0.045) O22(0.049) O18(0.051) O28(0.065) C141(0.046) C112(0.06)
 C32(0.062) C142(0.069) C140(0.061) O26(0.068) C72(0.042) C60(0.049)
 C110(0.042) C144(0.069) C70(0.06) C33(0.072) O24(0.043) O16(0.046) O17(0.067)
 O27(0.073) C153(0.03) O3(0.048) O1(0.053) O4(0.055) O25(0.041) O5(0.053)
 O2(0.078) O1W(0.077) O15(0.103) C35(0.089) C34(0.063) N4(0.059) N1(0.06)
 N3(0.062) C77(0.042) C156(0.05) C154(0.072) C76(0.085) C78(0.083) C79(0.074)
 C81(0.139) C80(0.15) N5(0.062) C159(0.032) N2(0.095) C160(0.086) C158(0.082)
 C74(0.111) C73(0.116) C75(0.204) O14(0.098) C155(0.065)
 Fixed U23: Cd3(0) Cd5(0) Cd2(0) Cd6(0) Cd4(0) Cd1(0) O8(0) O12(0) O29(0)
 O21(0) O10(0) O9(0) O23(0) O11(0) C48(0) O20(0) O13(0) C82(0) C3(0) C95(0)
 C71(0) O7(0) O6(0) C151(0) C108(0) C92(0) C93(0) C49(0) C67(0) C104(0) C2(0)
 C127(0) C47(0) C52(0) C150(0) C131(0) C62(0) C7(0) C40(0) C5(0) C6(0) C116(0)
 C132(0) C36(0) C98(0) C45(0) C129(0) C133(0) C27(0) C102(0) C57(0) C90(0)
 C94(0) C44(0) C51(0) C115(0) C15(0) C68(0) C136(0) C63(0) C89(0) C138(0)
 C128(0) C107(0) C152(0) C103(0) C4(0) C126(0) C134(0) C135(0) C91(0) C64(0)
 C65(0) C124(0) C54(0) C130(0) C17(0) C147(0) C100(0) C46(0) C96(0) C24(0)
 C117(0) C114(0) C58(0) C97(0) C109(0) C42(0) C30(0) C22(0) C53(0) C119(0)
 C149(0) C20(0) C137(0) C12(0) C148(0) C25(0) C10(0) C145(0) C13(0) C121(0)
 C118(0) C59(0) C122(0) C111(0) C16(0) C105(0) C11(0) C69(0) C84(0) C50(0)
 C125(0) C66(0) C41(0) C8(0) C29(0) C56(0) C38(0) C99(0) C1(0) C113(0) C19(0)
 C85(0) C61(0) C14(0) C26(0) C101(0) C146(0) C21(0) C31(0) C83(0) C28(0) C23(0)
 C86(0) C39(0) C43(0) C55(0) C9(0) C123(0) C106(0) C18(0) C37(0) C120(0)
 C139(0) C87(0) C88(0) C143(0) O19(0) O22(0) O18(0) O28(0) C141(0) C112(0)
 C32(0) C142(0) C140(0) O26(0) C72(0) C60(0) C110(0) C144(0) C70(0) C33(0)
 O24(0) O16(0) O17(0) O27(0) C153(0) O3(0) O1(0) O4(0) O25(0) O5(0) O2(0)
 O1W(0) O15(0) C35(0) C34(0) N4(0) N1(0) N3(0) C77(0) C156(0) C154(0) C76(0)
 C78(0) C79(0) C81(0) C80(0) N5(0) C159(0) N2(0) C160(0) C158(0) C74(0) C73(0)
 C75(0) O14(0) C155(0)
 Fixed U33: Cd3(0.035) Cd5(0.033) Cd2(0.036) Cd6(0.036) Cd4(0.039) Cd1(0.04)
 O8(0.036) O12(0.059) O29(0.051) O21(0.055) O10(0.049) O9(0.043) O23(0.056)
 O11(0.059) C48(0.038) O20(0.046) O13(0.054) C82(0.055) C3(0.035) C95(0.028)
 C71(0.037) O7(0.058) O6(0.046) C151(0.04) C108(0.043) C92(0.032) C93(0.032)
 C49(0.028) C67(0.026) C104(0.042) C2(0.038) C127(0.031) C47(0.028) C52(0.039)
 C150(0.033) C131(0.034) C62(0.038) C7(0.037) C40(0.04) C5(0.035) C6(0.033)
 C116(0.057) C132(0.036) C36(0.038) C98(0.041) C45(0.031) C129(0.028)
 C133(0.043) C27(0.044) C102(0.047) C57(0.046) C90(0.037) C94(0.04) C44(0.042)
 C51(0.05) C115(0.067) C15(0.041) C68(0.043) C136(0.028) C63(0.035) C89(0.032)
 C138(0.043) C128(0.037) C107(0.039) C152(0.037) C103(0.038) C4(0.034)
 C126(0.04) C134(0.042) C135(0.047) C91(0.042) C64(0.041) C65(0.051)
 C124(0.039) C54(0.046) C130(0.038) C17(0.034) C147(0.029) C100(0.04)
 C46(0.047) C96(0.039) C24(0.049) C117(0.04) C114(0.043) C58(0.043) C97(0.039)
 C109(0.045) C42(0.048) C30(0.083) C22(0.04) C53(0.041) C119(0.048) C149(0.043)
 C20(0.036) C137(0.043) C12(0.077) C148(0.037) C25(0.059) C10(0.059)
 C145(0.039) C13(0.054) C121(0.049) C118(0.044) C59(0.054) C122(0.036)
 C111(0.04) C16(0.056) C105(0.05) C11(0.096) C69(0.041) C84(0.05) C50(0.024)
 C125(0.036) C66(0.052) C41(0.056) C8(0.037) C29(0.049) C56(0.068) C38(0.056)
 C99(0.039) C1(0.054) C113(0.038) C19(0.038) C85(0.048) C61(0.052) C14(0.043)
 C26(0.04) C101(0.031) C146(0.039) C21(0.053) C31(0.061) C83(0.038) C28(0.06)
 C23(0.034) C86(0.043) C39(0.067) C43(0.049) C55(0.059) C9(0.056) C123(0.048)
 C106(0.052) C18(0.046) C37(0.035) C120(0.064) C139(0.06) C87(0.072) C88(0.062)
 C143(0.065) O19(0.045) O22(0.049) O18(0.051) O28(0.065) C141(0.046) C112(0.06)
 C32(0.062) C142(0.069) C140(0.061) O26(0.068) C72(0.042) C60(0.049)
 C110(0.042) C144(0.069) C70(0.06) C33(0.072) O24(0.043) O16(0.046) O17(0.067)
 O27(0.073) C153(0.03) O3(0.048) O1(0.053) O4(0.055) O25(0.041) O5(0.053)
 O2(0.078) O1W(0.077) O15(0.103) C35(0.089) C34(0.063) N4(0.059) N1(0.06)
 N3(0.062) C77(0.042) C156(0.05) C154(0.072) C76(0.085) C78(0.083) C79(0.074)
 C81(0.139) C80(0.15) N5(0.062) C159(0.032) N2(0.095) C160(0.086) C158(0.082)
 C74(0.111) C73(0.116) C75(0.204) O14(0.098) C155(0.065)
 Fixed Uiso: Cd3(0.035) Cd5(0.033) Cd2(0.036) Cd6(0.036) Cd4(0.039) Cd1(0.04)
 O8(0.036) O12(0.059) O29(0.051) O21(0.055) O10(0.049) O9(0.043) O23(0.056)
 O11(0.059) C48(0.038) O20(0.046) O13(0.054) C82(0.055) C3(0.035) C95(0.028)
 C71(0.037) O7(0.058) O6(0.046) C151(0.04) H151(0.048) C108(0.043) C92(0.032)
 C93(0.032) C49(0.028) C67(0.026) C104(0.042) C2(0.038) C127(0.031) C47(0.028)
 C52(0.039) C150(0.033) C131(0.034) C62(0.038) C7(0.037) C40(0.04) C5(0.035)
 C6(0.033) C116(0.057) H116(0.068) C132(0.036) C36(0.038) C98(0.041)
 H98A(0.061) H98B(0.061) H98C(0.061) C45(0.031) C129(0.028) C133(0.043)
 H13A(0.064) H13B(0.064) H13C(0.064) C27(0.044) C102(0.047) H102(0.056)
 C57(0.046) C90(0.037) C94(0.04) C44(0.042) C51(0.05) H51A(0.075) H51B(0.075)
 H51C(0.075) C115(0.067) H115(0.08) C15(0.041) H15(0.049) C68(0.043) H68(0.052)
 C136(0.028) C63(0.035) C89(0.032) C138(0.043) C128(0.037) C107(0.039)
 C152(0.037) H152(0.044) C103(0.038) H103(0.045) C4(0.034) C126(0.04)
 C134(0.042) H13D(0.063) H13E(0.063) H13F(0.063) C135(0.047) H13G(0.07)
 H13H(0.07) H13I(0.07) C91(0.042) C64(0.041) C65(0.051) H65(0.061) C124(0.039)
 H124(0.046) C54(0.046) C130(0.038) C17(0.034) H17A(0.051) H17B(0.051)
 H17C(0.051) C147(0.029) C100(0.04) C46(0.047) C96(0.039) C24(0.049) H24(0.059)
 C117(0.04) C114(0.043) C58(0.043) H58(0.051) C97(0.039) H97A(0.059)
 H97B(0.059) H97C(0.059) C109(0.045) C42(0.048) H42(0.057) C30(0.083)
 H30(0.099) C22(0.04) H22(0.048) C53(0.041) C119(0.048) C149(0.043) H149(0.052)
 C20(0.036) C137(0.043) C12(0.077) H12(0.092) C148(0.037) H148(0.044)
 C25(0.059) H25(0.07) C10(0.059) C145(0.039) C13(0.054) C121(0.049) H121(0.059)
 C118(0.044) C59(0.054) H59(0.065) C122(0.036) C111(0.04) C16(0.056) C105(0.05)
 H105(0.06) C11(0.096) H11A(0.116) H11B(0.116) C69(0.041) H69(0.05) C84(0.05)
 H84(0.06) C50(0.024) C125(0.036) C66(0.052) H66(0.063) C41(0.056) H41(0.067)
 C8(0.037) C29(0.049) C56(0.068) H56(0.082) C38(0.056) H38(0.067) C99(0.039)
 H99A(0.058) H99B(0.058) H99C(0.058) C1(0.054) H1A(0.081) H1B(0.081) H1C(0.081)
 C113(0.038) H113(0.046) C19(0.038) C85(0.048) H85(0.058) C61(0.052)
 H61A(0.077) H61B(0.077) H61C(0.077) C14(0.043) H14(0.052) C26(0.04)
 H26A(0.061) H26B(0.061) H26C(0.061) C101(0.031) C146(0.039) C21(0.053)
 H21(0.064) C31(0.061) H31(0.073) C83(0.038) C28(0.06) C23(0.034) C86(0.043)
 C39(0.067) H39(0.081) C43(0.049) C55(0.059) H55(0.071) C9(0.056) C123(0.048)
 H123(0.058) C106(0.052) H106(0.062) C18(0.046) C37(0.035) C120(0.064)
 H120(0.077) C139(0.06) H139(0.072) C87(0.072) H87(0.087) C88(0.062) H88(0.074)
 C143(0.065) H143(0.079) O19(0.045) O22(0.049) O18(0.051) O28(0.065)
 C141(0.046) C112(0.06) H112(0.072) C32(0.062) C142(0.069) H142(0.083)
 C140(0.061) H140(0.073) O26(0.068) C72(0.042) C60(0.049) C110(0.042)
 C144(0.069) C70(0.06) H70A(0.09) H70B(0.09) H70C(0.09) C33(0.072) H33(0.086)
 O24(0.043) O16(0.046) O17(0.067) O27(0.073) C153(0.03) O3(0.048) O1(0.053)
 O4(0.055) O25(0.041) O5(0.053) O2(0.078) O1W(0.077) H1WA(0.093) H1WB(0.093)
 O15(0.103) C35(0.089) C34(0.063) H34(0.076) N4(0.059) N1(0.06) N3(0.062)
 C77(0.042) H77(0.051) C156(0.05) H156(0.059) C154(0.072) H15A(0.109)
 H15B(0.109) H15C(0.109) C76(0.085) H76A(0.128) H76B(0.128) H76C(0.128)
 C78(0.083) H78A(0.125) H78B(0.125) H78C(0.125) C79(0.074) H79(0.088)
 C81(0.139) H81A(0.208) H81B(0.208) H81C(0.208) C80(0.15) H80A(0.225)
 H80B(0.225) H80C(0.225) N5(0.062) C159(0.032) H159(0.038) N2(0.095)
 C160(0.086) H16A(0.129) H16B(0.129) H16C(0.129) C158(0.082) H15D(0.123)
 H15E(0.123) H15F(0.123) C74(0.111) H74A(0.166) H74B(0.166) H74C(0.166)
 C73(0.116) H73(0.139) C75(0.204) H75A(0.307) H75B(0.307) H75C(0.307)
 O14(0.098) C155(0.065) H15G(0.097) H15H(0.097) H15I(0.097)
 Fixed X: H151(0.748) H116(0.9188) H98A(0.6502) H98B(0.6586) H98C(0.6487)
 H13A(0.9564) H13B(0.9584) H13C(0.9378) H102(0.6607) H51A(0.957) H51B(0.9651)
 H51C(0.9431) H115(0.8996) H15(0.9737) H68(0.7217) H152(0.7962) H103(0.7046)
 H13D(0.823) H13E(0.813) H13F(0.8265) H13G(0.9139) H13H(0.8807) H13I(0.9107)
 H65(0.7959) H124(0.8638) H17A(1.0576) H17B(1.0794) H17C(1.0933) H24(1.2656)
 H58(1.0795) H97A(0.5368) H97B(0.5175) H97C(0.5128) H42(0.8339) H30(1.1533)
 H22(1.2099) H149(0.723) H12(0.9058) H148(0.7676) H25(1.2213) H121(0.8647)
 H59(1.0347) H105(0.7505) H11A(0.9568) H11B(0.9432) H69(0.7702) H84(0.4228)
 H66(0.749) H41(0.8467) H56(1.0472) H38(0.8817) H99A(0.5751) H99B(0.5416)
 H99C(0.5703) H1A(1.0508) H1B(1.0286) H1C(1.0302) H113(0.8306) H85(0.4709)
 H61A(0.9114) H61B(0.8806) H61C(0.9136) H14(0.9244) H26A(1.1667) H26B(1.1613)
 H26C(1.1715) H21(1.1667) H31(1.1693) H39(0.8915) H55(0.9977) H123(0.8682)
 H106(0.7079) H120(0.8558) H139(1.0315) H87(0.4403) H88(0.3905) H143(0.9869)
 H112(0.8484) H142(1.033) H140(1.0776) H70A(0.8275) H70B(0.8168) H70C(0.8301)
 H33(1.0999) H1WA(0.8565) H1WB(0.8379) H34(1.0901) H77(0.7785) H156(0.8472)
 H15A(0.8891) H15B(0.862) H15C(0.8539) H76A(0.728) H76B(0.7327) H76C(0.7011)
 H78A(0.7131) H78B(0.7236) H78C(0.6956) H79(0.7801) H81A(0.7385) H81B(0.7371)
 H81C(0.7547) H80A(0.8277) H80B(0.8052) H80C(0.8041) H159(0.7956) H16A(0.7347)
 H16B(0.7237) H16C(0.7583) H15D(0.7174) H15E(0.7088) H15F(0.733) H74A(0.9025)
 H74B(0.8833) H74C(0.9) H73(0.8227) H75A(0.8758) H75B(0.8394) H75C(0.8631)
 H15G(0.8718) H15H(0.9041) H15I(0.883)
 Fixed Y: H151(1.0788) H116(0.68) H98A(0.203) H98B(0.1595) H98C(0.092)
 H13A(1.1841) H13B(1.0758) H13C(1.107) H102(0.3013) H51A(0.384) H51B(0.4856)
 H51C(0.4758) H115(0.6615) H15(0.9434) H68(0.263) H152(1.0814) H103(0.3791)
 H13D(1.0752) H13E(1.1674) H13F(1.1762) H13G(1.2448) H13H(1.2) H13I(1.1343)
 H65(0.4628) H124(0.8203) H17A(1.0938) H17B(1.1844) H17C(1.0837) H24(1.1364)
 H58(0.4704) H97A(0.1552) H97B(0.0889) H97C(0.2002) H42(0.5052) H30(0.9132)
 H22(1.3378) H149(1.3153) H12(1.1983) H148(1.3152) H25(1.0577) H121(1.1498)
 H59(0.5029) H105(0.2811) H11A(1.2237) H11B(1.1672) H69(0.282) H84(-0.0913)
 H66(0.4463) H41(0.4288) H56(0.2174) H38(0.7429) H99A(0.257) H99B(0.212)
 H99C(0.1465) H1A(1.0606) H1B(1.1193) H1C(1.0076) H113(0.4891) H85(-0.0309)
 H61A(0.3313) H61B(0.3906) H61C(0.4416) H14(0.926) H26A(1.1248) H26B(1.0161)
 H26C(1.0478) H21(1.2701) H31(0.9046) H39(0.667) H55(0.2592) H123(0.8965)
 H106(0.2046) H120(1.0755) H139(1.0862) H87(0.2372) H88(0.1692) H143(1.2409)
 H112(0.532) H142(1.2804) H140(1.1118) H70A(0.5221) H70B(0.4259) H70C(0.4257)
 H33(1.0839) H1WA(1.0155) H1WB(1.0549) H34(1.1115) H77(0.5326) H156(0.7422)
 H15A(0.8644) H15B(0.8093) H15C(0.8934) H76A(0.5393) H76B(0.4482) H76C(0.5064)
 H78A(0.6383) H78B(0.7107) H78C(0.6399) H79(0.5205) H81A(0.4926) H81B(0.4764)
 H81C(0.4025) H80A(0.5488) H80B(0.6312) H80C(0.5312) H159(1.0566) H16A(1.1758)
 H16B(1.093) H16C(1.1315) H15D(0.9433) H15E(1.0457) H15F(0.9821) H74A(0.4254)
 H74B(0.3833) H74C(0.3143) H73(0.3905) H75A(0.2561) H75B(0.2755) H75C(0.3454)
 H15G(0.6348) H15H(0.6836) H15I(0.6416)
 Fixed Z: H151(0.2229) H116(0.5388) H98A(0.8999) H98B(0.858) H98C(0.8933)
 H13A(0.4414) H13B(0.4294) H13C(0.466) H102(0.7133) H51A(0.2806) H51B(0.2976)
 H51C(0.2602) H115(0.6024) H15(-0.0768) H68(0.418) H152(0.254) H103(0.6874)
 H13D(0.4244) H13E(0.4009) H13F(0.4443) H13G(0.2964) H13H(0.2876) H13I(0.2895)
 H65(0.475) H124(0.5755) H17A(-0.0521) H17B(-0.0514) H17C(-0.0407) H24(-0.023)
 H58(0.4255) H97A(0.9411) H97B(0.9124) H97C(0.9108) H42(0.1007) H30(-0.29)
 H22(0.0151) H149(0.2798) H12(-0.0757) H148(0.3158) H25(-0.0516) H121(0.5737)
 H59(0.389) H105(0.7859) H11A(-0.0882) H11B(-0.1249) H69(0.3897) H84(0.7814)
 H66(0.5055) H41(0.1598) H56(0.4519) H38(0.1313) H99A(0.762) H99B(0.7676)
 H99C(0.7565) H1A(-0.2281) H1B(-0.1998) H1C(-0.1962) H113(0.5571) H85(0.8122)
 H61A(0.4264) H61B(0.4338) H61C(0.4347) H14(-0.0488) H26A(-0.1762) H26B(-
 0.1857) H26C(-0.1427) H21(-0.0158) H31(-0.357) H39(0.195) H55(0.4272)
 H123(0.5192) H106(0.8028) H120(0.6321) H139(0.3442) H87(0.7893) H88(0.7691)
 H143(0.2643) H112(0.4929) H142(0.2365) H140(0.3092) H70A(0.3026) H70B(0.3225)
 H70C(0.2788) H33(-0.3876) H1WA(0.7807) H1WB(0.7515) H34(-0.3205) H77(0.0355)
 H156(0.7989) H15A(0.889) H15B(0.911) H15C(0.8817) H76A(0.0915) H76B(0.0648)
 H76C(0.0625) H78A(-0.0124) H78B(0.0208) H78C(0.0288) H79(-0.0774) H81A(-
 0.1653) H81B(-0.1189) H81C(-0.1463) H80A(-0.1552) H80B(-0.1693) H80C(-0.1906)
 H159(0.7001) H16A(0.6876) H16B(0.6592) H16C(0.6566) H15D(0.7175) H15E(0.7333)
 H15F(0.7567) H74A(0.0036) H74B(-0.0324) H74C(-0.0021) H73(0.0355) H75A(0.0609)
 H75B(0.0633) H75C(0.0844) H15G(0.8758) H15H(0.8655) H15I(0.8312)
;
_olex2_submission_special_instructions 'No special instructions were received'

loop_
_space_group_symop_id
_space_group_symop_operation_xyz
1 'x, y, z'
2 '-x, -y, z+1/2'
3 '-x+1/2, y+1/2, z+1/2'
4 'x+1/2, -y+1/2, z'

loop_
_atom_site_label
_atom_site_type_symbol
_atom_site_fract_x
_atom_site_fract_y
_atom_site_fract_z
_atom_site_U_iso_or_equiv
_atom_site_adp_type
_atom_site_occupancy
_atom_site_symmetry_multiplicity
_atom_site_calc_flag
_atom_site_refinement_flags
Cd3 Cd 0.82900(2) 0.62124(7) -0.02263(3) 0.035 Uani 1 1 d .
Cd5 Cd 0.862560(19) 0.69399(7) 0.69966(3) 0.033 Uani 1 1 d .
Cd2 Cd 0.86479(2) 0.85119(7) 0.01097(3) 0.036 Uani 1 1 d .
Cd6 Cd 0.81723(2) 0.46485(7) 0.69420(3) 0.036 Uani 1 1 d .
Cd4 Cd 0.83897(2) 0.91583(7) 0.74666(3) 0.039 Uani 1 1 d .
Cd1 Cd 0.82083(2) 1.07601(7) 0.00371(3) 0.040 Uani 1 1 d .
O8 O 0.82218(17) 0.7849(6) -0.0292(2) 0.036 Uani 1 1 d .
O12 O 0.7662(2) 1.1151(8) 0.0212(3) 0.059 Uani 1 1 d .
O29 O 0.37016(19) -0.0923(7) 0.7518(3) 0.051 Uani 1 1 d .
O21 O 0.8682(2) 0.5744(7) 0.6561(3) 0.055 Uani 1 1 d .
O10 O 0.8662(2) 0.9746(7) -0.0344(3) 0.049 Uani 1 1 d .
O9 O 0.81055(18) 0.9088(6) 0.0086(3) 0.043 Uani 1 1 d .
O23 O 0.8471(2) 0.9399(7) 0.6822(3) 0.056 Uani 1 1 d .
O11 O 0.8645(2) 1.1293(8) -0.0255(3) 0.059 Uani 1 1 d .
C48 C 0.8988(3) 0.4116(10) 0.3777(4) 0.038 Uani 1 1 d .
O20 O 0.8258(2) 0.5044(7) 0.6314(3) 0.046 Uani 1 1 d .
O13 O 0.7983(2) 1.2323(7) 0.0008(3) 0.054 Uani 1 1 d .
C82 C 0.3747(3) -0.0081(12) 0.7502(4) 0.055 Uani 1 1 d .
C3 C 1.1004(3) 1.0676(9) -0.1823(4) 0.035 Uani 1 1 d .
C95 C 0.5866(3) 0.1550(9) 0.8962(3) 0.028 Uani 1 1 d .
C71 C 0.8025(3) 0.8501(10) -0.0166(4) 0.037 Uani 1 1 d .
O7 O 0.8606(2) 0.7529(8) 0.0645(3) 0.058 Uani 1 1 d .
O6 O 0.8362(2) 0.6190(7) 0.0441(3) 0.046 Uani 1 1 d .
C151 C 0.7528(3) 1.1272(10) 0.2410(4) 0.040 Uani 1 1 d .
H151 H 0.7480 1.0788 0.2229 0.048 Uiso 1 1 calc R
C108 C 0.7632(3) 0.3901(10) 0.7208(4) 0.043 Uani 1 1 d .
C92 C 0.5705(3) 0.1867(9) 0.8148(3) 0.032 Uani 1 1 d .
C93 C 0.6032(3) 0.1835(9) 0.8264(3) 0.032 Uani 1 1 d .
C49 C 0.8675(3) 0.4214(9) 0.3606(3) 0.028 Uani 1 1 d .
C67 C 0.7273(2) 0.3529(9) 0.4638(3) 0.026 Uani 1 1 d .
C104 C 0.7343(3) 0.3424(10) 0.7354(4) 0.042 Uani 1 1 d .
C2 C 1.0691(3) 1.0736(10) -0.1711(4) 0.038 Uani 1 1 d .
C127 C 0.8869(3) 1.1330(9) 0.4277(3) 0.031 Uani 1 1 d .
C47 C 0.9246(3) 0.4169(9) 0.3528(3) 0.028 Uani 1 1 d .
C52 C 0.9554(3) 0.4099(10) 0.3689(4) 0.039 Uani 1 1 d .
C150 C 0.7316(3) 1.1984(9) 0.2483(4) 0.033 Uani 1 1 d .
C131 C 0.9218(3) 1.1549(9) 0.3729(4) 0.034 Uani 1 1 d .
C62 C 0.8401(3) 0.4056(10) 0.3863(4) 0.038 Uani 1 1 d .
C7 C 1.0617(3) 1.0903(10) -0.1293(4) 0.037 Uani 1 1 d .
C40 C 0.8714(3) 0.5412(10) 0.1829(4) 0.040 Uani 1 1 d .
C5 C 1.1167(3) 1.0882(9) -0.1116(4) 0.035 Uani 1 1 d .
C6 C 1.0864(3) 1.1015(9) -0.0996(3) 0.033 Uani 1 1 d .
C116 C 0.9008(3) 0.6430(11) 0.5427(4) 0.057 Uani 1 1 d .
H116 H 0.9188 0.6800 0.5388 0.068 Uiso 1 1 calc R
C132 C 0.9164(3) 1.1377(10) 0.4121(4) 0.036 Uani 1 1 d .
C36 C 0.8508(3) 0.6694(10) 0.0707(4) 0.038 Uani 1 1 d .
C98 C 0.6453(3) 0.1533(10) 0.8811(4) 0.041 Uani 1 1 d .
H98A H 0.6502 0.2030 0.8999 0.061 Uiso 1 1 calc R
H98B H 0.6586 0.1595 0.8580 0.061 Uiso 1 1 calc R
H98C H 0.6487 0.0920 0.8933 0.061 Uiso 1 1 calc R
C45 C 0.8892(3) 0.4517(9) 0.2965(3) 0.031 Uani 1 1 d .
C129 C 0.8640(3) 1.1723(9) 0.3615(3) 0.028 Uani 1 1 d .
C133 C 0.9450(3) 1.1249(10) 0.4399(4) 0.043 Uani 1 1 d .
H13A H 0.9564 1.1841 0.4414 0.064 Uiso 1 1 calc R
H13B H 0.9584 1.0758 0.4294 0.064 Uiso 1 1 calc R
H13C H 0.9378 1.1070 0.4660 0.064 Uiso 1 1 calc R
C27 C 1.1074(3) 1.0503(10) -0.2214(4) 0.044 Uani 1 1 d .
C102 C 0.6792(3) 0.2996(10) 0.7282(4) 0.047 Uani 1 1 d .
H102 H 0.6607 0.3013 0.7133 0.056 Uiso 1 1 calc R
C57 C 1.0687(3) 0.3453(11) 0.4397(4) 0.046 Uani 1 1 d .
C90 C 0.5143(3) 0.1580(9) 0.8294(4) 0.037 Uani 1 1 d .
C94 C 0.6097(3) 0.1623(10) 0.8680(4) 0.040 Uani 1 1 d .
C44 C 0.8858(3) 0.4748(10) 0.2544(4) 0.042 Uani 1 1 d .
C51 C 0.9491(3) 0.4473(11) 0.2852(4) 0.050 Uani 1 1 d .
H51A H 0.9570 0.3840 0.2806 0.075 Uiso 1 1 calc R
H51B H 0.9651 0.4856 0.2976 0.075 Uiso 1 1 calc R
H51C H 0.9431 0.4758 0.2602 0.075 Uiso 1 1 calc R
C115 C 0.8899(4) 0.6312(12) 0.5810(5) 0.067 Uani 1 1 d .
H115 H 0.8996 0.6615 0.6024 0.080 Uiso 1 1 calc R
C15 C 0.9605(3) 0.9963(10) -0.0749(4) 0.041 Uani 1 1 d .
H15 H 0.9737 0.9434 -0.0768 0.049 Uiso 1 1 calc R
C68 C 0.7359(3) 0.3052(10) 0.4297(4) 0.043 Uani 1 1 d .
H68 H 0.7217 0.2630 0.4180 0.052 Uiso 1 1 calc R
C136 C 0.9519(3) 1.1623(9) 0.3555(3) 0.028 Uani 1 1 d .
C63 C 0.8163(3) 0.3889(9) 0.4057(4) 0.035 Uani 1 1 d .
C89 C 0.4876(3) 0.1406(9) 0.8186(3) 0.032 Uani 1 1 d .
C138 C 1.0064(3) 1.1737(10) 0.3133(4) 0.043 Uani 1 1 d .
C128 C 0.8608(3) 1.1499(10) 0.4029(4) 0.037 Uani 1 1 d .
C107 C 0.6781(3) 0.2561(10) 0.7603(4) 0.039 Uani 1 1 d .
C152 C 0.7812(3) 1.1273(10) 0.2603(3) 0.037 Uani 1 1 d .
H152 H 0.7962 1.0814 0.2540 0.044 Uiso 1 1 calc R
C103 C 0.7055(3) 0.3470(9) 0.7117(4) 0.038 Uani 1 1 d .
H103 H 0.7046 0.3791 0.6874 0.045 Uiso 1 1 calc R
C4 C 1.1240(3) 1.0753(9) -0.1534(4) 0.034 Uani 1 1 d .
C126 C 0.8805(3) 1.1078(10) 0.4697(4) 0.040 Uani 1 1 d .
C134 C 0.8278(3) 1.1414(10) 0.4197(4) 0.042 Uani 1 1 d .
H13D H 0.8230 1.0752 0.4244 0.063 Uiso 1 1 calc R
H13E H 0.8130 1.1674 0.4009 0.063 Uiso 1 1 calc R
H13F H 0.8265 1.1762 0.4443 0.063 Uiso 1 1 calc R
C135 C 0.9007(3) 1.1900(11) 0.3006(4) 0.047 Uani 1 1 d .
H13G H 0.9139 1.2448 0.2964 0.070 Uiso 1 1 calc R
H13H H 0.8807 1.2000 0.2876 0.070 Uiso 1 1 calc R
H13I H 0.9107 1.1343 0.2895 0.070 Uiso 1 1 calc R
C91 C 0.5483(3) 0.1679(10) 0.8421(4) 0.042 Uani 1 1 d .
C64 C 0.7872(3) 0.3801(10) 0.4259(4) 0.041 Uani 1 1 d .
C65 C 0.7804(3) 0.4250(11) 0.4631(4) 0.051 Uani 1 1 d .
H65 H 0.7959 0.4628 0.4750 0.061 Uiso 1 1 calc R
C124 C 0.8630(3) 0.8868(10) 0.5752(4) 0.039 Uani 1 1 d .
H124 H 0.8638 0.8203 0.5755 0.046 Uiso 1 1 calc R
C54 C 1.0106(3) 0.3840(11) 0.4037(4) 0.046 Uani 1 1 d .
C130 C 0.8953(3) 1.1749(9) 0.3462(4) 0.038 Uani 1 1 d .
C17 C 1.0785(3) 1.1172(10) -0.0573(3) 0.034 Uani 1 1 d .
H17A H 1.0576 1.0938 -0.0521 0.051 Uiso 1 1 calc R
H17B H 1.0794 1.1844 -0.0514 0.051 Uiso 1 1 calc R
H17C H 1.0933 1.0837 -0.0407 0.051 Uiso 1 1 calc R
C147 C 0.7879(3) 1.1994(9) 0.2906(3) 0.029 Uani 1 1 d .
C100 C 0.6497(3) 0.2188(10) 0.7791(4) 0.040 Uani 1 1 d .
C46 C 0.9200(3) 0.4419(10) 0.3130(4) 0.047 Uani 1 1 d .
C96 C 0.5547(3) 0.1574(10) 0.8828(4) 0.039 Uani 1 1 d .
C24 C 1.2458(3) 1.1654(10) -0.0223(4) 0.049 Uani 1 1 d .
H24 H 1.2656 1.1364 -0.0230 0.059 Uiso 1 1 calc R
C117 C 0.8512(3) 0.5484(10) 0.6276(4) 0.040 Uani 1 1 d .
C114 C 0.8637(3) 0.5722(10) 0.5865(4) 0.043 Uani 1 1 d .
C58 C 1.0639(3) 0.4238(10) 0.4238(4) 0.043 Uani 1 1 d .
H58 H 1.0795 0.4704 0.4255 0.051 Uiso 1 1 calc R
C97 C 0.5278(3) 0.1497(10) 0.9149(4) 0.039 Uani 1 1 d .
H97A H 0.5368 0.1552 0.9411 0.059 Uiso 1 1 calc R
H97B H 0.5175 0.0889 0.9124 0.059 Uiso 1 1 calc R
H97C H 0.5128 0.2002 0.9108 0.059 Uiso 1 1 calc R
C109 C 0.5932(3) 0.1352(11) 0.9366(4) 0.045 Uani 1 1 d .
C42 C 0.8466(3) 0.5367(11) 0.1192(4) 0.048 Uani 1 1 d .
H42 H 0.8339 0.5052 0.1007 0.057 Uiso 1 1 calc R
C30 C 1.1439(4) 0.9507(13) -0.3096(6) 0.083 Uani 1 1 d .
H30 H 1.1533 0.9132 -0.2900 0.099 Uiso 1 1 calc R
C22 C 1.2128(3) 1.2838(10) -0.0007(4) 0.040 Uani 1 1 d .
H22 H 1.2099 1.3378 0.0151 0.048 Uiso 1 1 calc R
C53 C 0.9817(3) 0.4035(10) 0.3823(4) 0.041 Uani 1 1 d .
C119 C 0.8575(3) 0.9400(11) 0.6127(4) 0.048 Uani 1 1 d .
C149 C 0.7377(3) 1.2672(10) 0.2756(4) 0.043 Uani 1 1 d .
H149 H 0.7230 1.3153 0.2798 0.052 Uiso 1 1 calc R
C20 C 1.1893(3) 1.1606(10) -0.0403(4) 0.036 Uani 1 1 d .
C137 C 0.9757(3) 1.1676(10) 0.3387(4) 0.043 Uani 1 1 d .
C12 C 0.9203(4) 1.1484(14) -0.0762(5) 0.077 Uani 1 1 d .
H12 H 0.9058 1.1983 -0.0757 0.092 Uiso 1 1 calc R
C148 C 0.7645(3) 1.2679(10) 0.2967(4) 0.037 Uani 1 1 d .
H148 H 0.7676 1.3152 0.3158 0.044 Uiso 1 1 calc R
C25 C 1.2188(3) 1.1178(12) -0.0401(4) 0.059 Uani 1 1 d .
H25 H 1.2213 1.0577 -0.0516 0.070 Uiso 1 1 calc R
C10 C 0.9707(4) 1.0817(12) -0.0884(4) 0.059 Uani 1 1 d .
C145 C 0.8394(3) 1.1837(10) 0.3362(4) 0.039 Uani 1 1 d .
C13 C 0.9123(3) 1.0655(12) -0.0563(4) 0.054 Uani 1 1 d .
C121 C 0.8641(3) 1.0832(11) 0.5743(4) 0.049 Uani 1 1 d .
H121 H 0.8647 1.1498 0.5737 0.059 Uiso 1 1 calc R
C118 C 0.8518(3) 0.8908(11) 0.6533(4) 0.044 Uani 1 1 d .
C59 C 1.0361(3) 0.4459(12) 0.4032(4) 0.054 Uani 1 1 d .
H59 H 1.0347 0.5029 0.3890 0.065 Uiso 1 1 calc R
C122 C 0.8686(3) 1.0328(10) 0.5397(4) 0.036 Uani 1 1 d .
C111 C 0.8870(3) 0.6038(9) 0.5105(4) 0.040 Uani 1 1 d .
C16 C 0.8775(3) 1.0565(12) -0.0355(4) 0.056 Uani 1 1 d .
C105 C 0.7326(3) 0.2872(11) 0.7700(4) 0.050 Uani 1 1 d .
H105 H 0.7505 0.2811 0.7859 0.060 Uiso 1 1 calc R
C11 C 0.9476(4) 1.1634(15) -0.0965(6) 0.096 Uani 1 1 d .
H11A H 0.9568 1.2237 -0.0882 0.116 Uiso 1 1 calc R
H11B H 0.9432 1.1672 -0.1249 0.116 Uiso 1 1 calc R
C69 C 0.7653(3) 0.3182(10) 0.4122(4) 0.041 Uani 1 1 d .
H69 H 0.7702 0.2820 0.3897 0.050 Uiso 1 1 calc R
C84 C 0.4258(3) -0.0257(11) 0.7842(4) 0.050 Uani 1 1 d .
H84 H 0.4228 -0.0913 0.7814 0.060 Uiso 1 1 calc R
C50 C 0.8636(2) 0.4405(8) 0.3204(3) 0.024 Uani 1 1 d .
C125 C 0.8759(3) 1.0806(9) 0.5025(4) 0.036 Uani 1 1 d .
C66 C 0.7527(3) 0.4148(10) 0.4815(4) 0.052 Uani 1 1 d .
H66 H 0.7490 0.4463 0.5055 0.063 Uiso 1 1 calc R
C41 C 0.8536(3) 0.4909(12) 0.1548(4) 0.056 Uani 1 1 d .
H41 H 0.8467 0.4288 0.1598 0.067 Uiso 1 1 calc R
C8 C 1.0295(3) 1.0899(10) -0.1172(4) 0.037 Uani 1 1 d .
C29 C 1.1206(3) 1.0165(10) -0.3004(4) 0.049 Uani 1 1 d .
C56 C 1.0439(4) 0.2773(13) 0.4405(5) 0.068 Uani 1 1 d .
H56 H 1.0472 0.2174 0.4519 0.082 Uiso 1 1 calc R
C38 C 0.8747(3) 0.6812(12) 0.1368(4) 0.056 Uani 1 1 d .
H38 H 0.8817 0.7429 0.1313 0.067 Uiso 1 1 calc R
C99 C 0.5638(3) 0.2019(10) 0.7713(3) 0.039 Uani 1 1 d .
H99A H 0.5751 0.2570 0.7620 0.058 Uiso 1 1 calc R
H99B H 0.5416 0.2120 0.7676 0.058 Uiso 1 1 calc R
H99C H 0.5703 0.1465 0.7565 0.058 Uiso 1 1 calc R
C1 C 1.0422(3) 1.0644(11) -0.2017(4) 0.054 Uani 1 1 d .
H1A H 1.0508 1.0606 -0.2281 0.081 Uiso 1 1 calc R
H1B H 1.0286 1.1193 -0.1998 0.081 Uiso 1 1 calc R
H1C H 1.0302 1.0076 -0.1962 0.081 Uiso 1 1 calc R
C113 C 0.8478(3) 0.5296(10) 0.5535(4) 0.038 Uani 1 1 d .
H113 H 0.8306 0.4891 0.5571 0.046 Uiso 1 1 calc R
C19 C 1.1635(3) 1.1269(10) -0.0617(4) 0.038 Uani 1 1 d .
C85 C 0.4558(3) 0.0112(11) 0.8025(4) 0.048 Uani 1 1 d .
H85 H 0.4709 -0.0309 0.8122 0.058 Uiso 1 1 calc R
C61 C 0.9013(3) 0.3920(11) 0.4222(4) 0.052 Uani 1 1 d .
H61A H 0.9114 0.3313 0.4264 0.077 Uiso 1 1 calc R
H61B H 0.8806 0.3906 0.4338 0.077 Uiso 1 1 calc R
H61C H 0.9136 0.4416 0.4347 0.077 Uiso 1 1 calc R
C14 C 0.9312(3) 0.9851(11) -0.0583(4) 0.043 Uani 1 1 d .
H14 H 0.9244 0.9260 -0.0488 0.052 Uiso 1 1 calc R
C26 C 1.1593(3) 1.0650(10) -0.1657(4) 0.040 Uani 1 1 d .
H26A H 1.1667 1.1248 -0.1762 0.061 Uiso 1 1 calc R
H26B H 1.1613 1.0161 -0.1857 0.061 Uiso 1 1 calc R
H26C H 1.1715 1.0478 -0.1427 0.061 Uiso 1 1 calc R
C101 C 0.6263(3) 0.1968(9) 0.8000(3) 0.031 Uani 1 1 d .
C146 C 0.8155(3) 1.1929(10) 0.3141(4) 0.039 Uani 1 1 d .
C21 C 1.1864(3) 1.2417(11) -0.0187(4) 0.053 Uani 1 1 d .
H21 H 1.1667 1.2701 -0.0158 0.064 Uiso 1 1 calc R
C31 C 1.1525(4) 0.9434(11) -0.3497(4) 0.061 Uani 1 1 d .
H31 H 1.1693 0.9046 -0.3570 0.073 Uiso 1 1 calc R
C83 C 0.4026(3) 0.0360(10) 0.7714(4) 0.038 Uani 1 1 d .
C28 C 1.1154(3) 1.0388(11) -0.2543(5) 0.060 Uani 1 1 d .
C23 C 1.2423(3) 1.2493(10) -0.0052(3) 0.034 Uani 1 1 d .
C86 C 0.4603(3) 0.1092(11) 0.8045(4) 0.043 Uani 1 1 d .
C39 C 0.8808(4) 0.6334(13) 0.1752(5) 0.067 Uani 1 1 d .
H39 H 0.8915 0.6670 0.1950 0.081 Uiso 1 1 calc R
C43 C 0.8780(3) 0.5002(11) 0.2213(4) 0.049 Uani 1 1 d .
C55 C 1.0146(4) 0.3009(12) 0.4241(4) 0.059 Uani 1 1 d .
H55 H 0.9977 0.2592 0.4272 0.071 Uiso 1 1 calc R
C9 C 1.0030(4) 1.0909(11) -0.1070(4) 0.056 Uani 1 1 d .
C123 C 0.8667(3) 0.9320(11) 0.5426(4) 0.048 Uani 1 1 d .
H123 H 0.8682 0.8965 0.5192 0.058 Uiso 1 1 calc R
C106 C 0.7073(3) 0.2448(11) 0.7807(4) 0.052 Uani 1 1 d .
H106 H 0.7079 0.2046 0.8028 0.062 Uiso 1 1 calc R
C18 C 1.1418(3) 1.1090(11) -0.0852(4) 0.046 Uani 1 1 d .
C37 C 0.8577(3) 0.6279(10) 0.1097(3) 0.035 Uani 1 1 d .
C120 C 0.8587(3) 1.0386(13) 0.6093(5) 0.064 Uani 1 1 d .
H120 H 0.8558 1.0755 0.6321 0.077 Uiso 1 1 calc R
C139 C 1.0316(3) 1.1279(12) 0.3226(4) 0.060 Uani 1 1 d .
H139 H 1.0315 1.0862 0.3442 0.072 Uiso 1 1 calc R
C87 C 0.4371(4) 0.1714(13) 0.7899(5) 0.072 Uani 1 1 d .
H87 H 0.4403 0.2372 0.7893 0.087 Uiso 1 1 calc R
C88 C 0.4070(4) 0.1283(12) 0.7755(4) 0.062 Uani 1 1 d .
H88 H 0.3905 0.1692 0.7691 0.074 Uiso 1 1 calc R
C143 C 1.0058(4) 1.2213(12) 0.2756(5) 0.065 Uani 1 1 d .
H143 H 0.9869 1.2409 0.2643 0.079 Uiso 1 1 calc R
O19 O 0.76455(19) 0.4241(7) 0.6856(2) 0.045 Uani 1 1 d .
O22 O 0.8539(2) 0.8021(7) 0.6509(3) 0.049 Uani 1 1 d .
O18 O 0.7856(2) 0.3975(7) 0.7457(3) 0.051 Uani 1 1 d .
O28 O 0.3560(2) 0.0584(8) 0.7317(3) 0.065 Uani 1 1 d .
C141 C 1.0598(3) 1.1903(11) 0.2676(4) 0.046 Uani 1 1 d .
C112 C 0.8594(3) 0.5522(11) 0.5154(5) 0.060 Uani 1 1 d .
H112 H 0.8484 0.5320 0.4929 0.072 Uiso 1 1 calc R
C32 C 1.1357(4) 0.9950(12) -0.3794(5) 0.062 Uani 1 1 d .
C142 C 1.0325(4) 1.2364(13) 0.2574(5) 0.069 Uani 1 1 d .
H142 H 1.0330 1.2804 0.2365 0.083 Uiso 1 1 calc R
C140 C 1.0590(4) 1.1404(12) 0.3003(4) 0.061 Uani 1 1 d .
H140 H 1.0776 1.1118 0.3092 0.073 Uiso 1 1 calc R
O26 O 1.1121(2) 1.1560(8) 0.2546(3) 0.068 Uani 1 1 d .
C72 C 0.7707(3) 1.1944(10) 0.0032(4) 0.042 Uani 1 1 d .
C60 C 1.0986(3) 0.3205(11) 0.4619(4) 0.049 Uani 1 1 d .
C110 C 0.6013(3) 0.1214(10) 0.9701(4) 0.042 Uani 1 1 d .
C144 C 1.0883(4) 1.2052(13) 0.2419(5) 0.069 Uani 1 1 d .
C70 C 0.8318(3) 0.4548(12) 0.3047(4) 0.060 Uani 1 1 d .
H70A H 0.8275 0.5221 0.3026 0.090 Uiso 1 1 calc R
H70B H 0.8168 0.4259 0.3225 0.090 Uiso 1 1 calc R
H70C H 0.8301 0.4257 0.2788 0.090 Uiso 1 1 calc R
C33 C 1.1119(4) 1.0530(13) -0.3682(5) 0.072 Uani 1 1 d .
H33 H 1.0999 1.0839 -0.3876 0.086 Uiso 1 1 calc R
O24 O 0.69393(18) 1.1299(6) 0.2031(2) 0.043 Uani 1 1 d .
O16 O 1.1206(2) 0.3754(7) 0.4582(3) 0.046 Uani 1 1 d .
O17 O 1.0998(2) 0.2407(8) 0.4777(3) 0.067 Uani 1 1 d .
O27 O 1.0876(2) 1.2589(9) 0.2140(3) 0.073 Uani 1 1 d .
C153 C 0.7009(3) 1.1944(9) 0.2291(3) 0.030 Uani 1 1 d .
O3 O 0.8145(2) 0.5967(7) -0.0892(3) 0.048 Uani 1 1 d .
O1 O 0.7771(2) 0.6125(7) -0.0089(3) 0.053 Uani 1 1 d .
O4 O 0.8352(2) 0.8721(7) 0.8119(3) 0.055 Uani 1 1 d .
O25 O 0.68020(19) 1.2584(7) 0.2352(2) 0.041 Uani 1 1 d .
O5 O 0.7892(2) 0.9710(7) 0.7392(3) 0.053 Uani 1 1 d .
O2 O 0.8307(3) 0.4590(9) -0.0153(4) 0.078 Uani 1 1 d .
O1W O 0.8552(2) 1.0611(8) 0.7640(3) 0.077 Uani 1 1 d .
H1WA H 0.8565 1.0155 0.7807 0.093 Uiso 1 1 d R
H1WB H 0.8379 1.0549 0.7515 0.093 Uiso 1 1 d R
O15 O 1.1641(3) 0.9326(11) -0.4333(4) 0.103 Uani 1 1 d .
C35 C 1.1448(5) 0.9872(16) -0.4268(6) 0.089 Uani 1 1 d .
C34 C 1.1052(4) 1.0670(12) -0.3281(4) 0.063 Uani 1 1 d .
H34 H 1.0901 1.1115 -0.3205 0.076 Uiso 1 1 calc R
N4 N 0.8661(3) 0.7707(10) 0.8524(4) 0.059 Uani 1 1 d .
N1 N 0.7833(3) 0.5311(10) -0.1371(4) 0.060 Uani 1 1 d .
N3 N 0.7381(3) 0.5758(10) 0.0316(4) 0.062 Uani 1 1 d .
C77 C 0.7651(3) 0.5712(10) 0.0205(4) 0.042 Uani 1 1 d .
H77 H 0.7785 0.5326 0.0355 0.051 Uiso 1 1 calc R
C156 C 0.8490(3) 0.7898(11) 0.8182(4) 0.050 Uani 1 1 d .
H156 H 0.8472 0.7422 0.7989 0.059 Uiso 1 1 calc R
C154 C 0.8679(4) 0.8408(12) 0.8867(5) 0.072 Uani 1 1 d .
H15A H 0.8891 0.8644 0.8890 0.109 Uiso 1 1 calc R
H15B H 0.8620 0.8093 0.9110 0.109 Uiso 1 1 calc R
H15C H 0.8539 0.8934 0.8817 0.109 Uiso 1 1 calc R
C76 C 0.7235(4) 0.5110(14) 0.0660(5) 0.085 Uani 1 1 d .
H76A H 0.7280 0.5393 0.0915 0.128 Uiso 1 1 calc R
H76B H 0.7327 0.4482 0.0648 0.128 Uiso 1 1 calc R
H76C H 0.7011 0.5064 0.0625 0.128 Uiso 1 1 calc R
C78 C 0.7156(4) 0.6474(13) 0.0158(5) 0.083 Uani 1 1 d .
H78A H 0.7131 0.6383 -0.0124 0.125 Uiso 1 1 calc R
H78B H 0.7236 0.7107 0.0208 0.125 Uiso 1 1 calc R
H78C H 0.6956 0.6399 0.0288 0.125 Uiso 1 1 calc R
C79 C 0.7920(4) 0.5478(13) -0.0978(5) 0.074 Uani 1 1 d .
H79 H 0.7801 0.5205 -0.0774 0.088 Uiso 1 1 calc R
C81 C 0.7498(5) 0.4691(19) -0.1425(7) 0.139 Uani 1 1 d .
H81A H 0.7385 0.4926 -0.1653 0.208 Uiso 1 1 calc R
H81B H 0.7371 0.4764 -0.1189 0.208 Uiso 1 1 calc R
H81C H 0.7547 0.4025 -0.1463 0.208 Uiso 1 1 calc R
C80 C 0.8071(6) 0.5634(19) -0.1655(8) 0.150 Uani 1 1 d .
H80A H 0.8277 0.5488 -0.1552 0.225 Uiso 1 1 calc R
H80B H 0.8052 0.6312 -0.1693 0.225 Uiso 1 1 calc R
H80C H 0.8041 0.5312 -0.1906 0.225 Uiso 1 1 calc R
N5 N 0.7518(3) 1.0409(9) 0.7067(4) 0.062 Uani 1 1 d .
C159 C 0.7804(3) 1.0240(9) 0.7148(3) 0.032 Uani 1 1 d .
H159 H 0.7956 1.0566 0.7001 0.038 Uiso 1 1 calc R
N2 N 0.8620(4) 0.3727(12) 0.0184(5) 0.095 Uani 1 1 d .
C160 C 0.7411(4) 1.1179(14) 0.6743(5) 0.086 Uani 1 1 d .
H16A H 0.7347 1.1758 0.6876 0.129 Uiso 1 1 calc R
H16B H 0.7237 1.0930 0.6592 0.129 Uiso 1 1 calc R
H16C H 0.7583 1.1315 0.6566 0.129 Uiso 1 1 calc R
C158 C 0.7254(4) 0.9993(14) 0.7307(5) 0.082 Uani 1 1 d .
H15D H 0.7174 0.9433 0.7175 0.123 Uiso 1 1 calc R
H15E H 0.7088 1.0457 0.7333 0.123 Uiso 1 1 calc R
H15F H 0.7330 0.9821 0.7567 0.123 Uiso 1 1 calc R
C74 C 0.8890(5) 0.3740(16) -0.0049(6) 0.111 Uani 1 1 d .
H74A H 0.9025 0.4254 0.0036 0.166 Uiso 1 1 calc R
H74B H 0.8833 0.3833 -0.0324 0.166 Uiso 1 1 calc R
H74C H 0.9000 0.3143 -0.0021 0.166 Uiso 1 1 calc R
C73 C 0.8377(6) 0.4034(17) 0.0160(7) 0.116 Uani 1 1 d .
H73 H 0.8227 0.3905 0.0355 0.139 Uiso 1 1 calc R
C75 C 0.8598(7) 0.305(2) 0.0616(9) 0.204 Uani 1 1 d .
H75A H 0.8758 0.2561 0.0609 0.307 Uiso 1 1 calc R
H75B H 0.8394 0.2755 0.0633 0.307 Uiso 1 1 calc R
H75C H 0.8631 0.3454 0.0844 0.307 Uiso 1 1 calc R
O14 O 1.1265(3) 1.0287(10) -0.4480(4) 0.098 Uani 1 1 d .
C155 C 0.8828(4) 0.6735(12) 0.8566(5) 0.065 Uani 1 1 d .
H15G H 0.8718 0.6348 0.8758 0.097 Uiso 1 1 calc R
H15H H 0.9041 0.6836 0.8655 0.097 Uiso 1 1 calc R
H15I H 0.8830 0.6416 0.8312 0.097 Uiso 1 1 calc R

loop_
_atom_site_aniso_label
_atom_site_aniso_U_11
_atom_site_aniso_U_22
_atom_site_aniso_U_33
_atom_site_aniso_U_23
_atom_site_aniso_U_13
_atom_site_aniso_U_12
Cd3 0.035 0.035 0.035 0.000 0.000 0.000
Cd5 0.033 0.033 0.033 0.000 0.000 0.000
Cd2 0.036 0.036 0.036 0.000 0.000 0.000
Cd6 0.036 0.036 0.036 0.000 0.000 0.000
Cd4 0.039 0.039 0.039 0.000 0.000 0.000
Cd1 0.040 0.040 0.040 0.000 0.000 0.000
O8 0.036 0.036 0.036 0.000 0.000 0.000
O12 0.059 0.059 0.059 0.000 0.000 0.000
O29 0.051 0.051 0.051 0.000 0.000 0.000
O21 0.055 0.055 0.055 0.000 0.000 0.000
O10 0.049 0.049 0.049 0.000 0.000 0.000
O9 0.043 0.043 0.043 0.000 0.000 0.000
O23 0.056 0.056 0.056 0.000 0.000 0.000
O11 0.059 0.059 0.059 0.000 0.000 0.000
C48 0.038 0.038 0.038 0.000 0.000 0.000
O20 0.046 0.046 0.046 0.000 0.000 0.000
O13 0.054 0.054 0.054 0.000 0.000 0.000
C82 0.055 0.055 0.055 0.000 0.000 0.000
C3 0.035 0.035 0.035 0.000 0.000 0.000
C95 0.028 0.028 0.028 0.000 0.000 0.000
C71 0.037 0.037 0.037 0.000 0.000 0.000
O7 0.058 0.058 0.058 0.000 0.000 0.000
O6 0.046 0.046 0.046 0.000 0.000 0.000
C151 0.040 0.040 0.040 0.000 0.000 0.000
C108 0.043 0.043 0.043 0.000 0.000 0.000
C92 0.032 0.032 0.032 0.000 0.000 0.000
C93 0.032 0.032 0.032 0.000 0.000 0.000
C49 0.028 0.028 0.028 0.000 0.000 0.000
C67 0.026 0.026 0.026 0.000 0.000 0.000
C104 0.042 0.042 0.042 0.000 0.000 0.000
C2 0.038 0.038 0.038 0.000 0.000 0.000
C127 0.031 0.031 0.031 0.000 0.000 0.000
C47 0.028 0.028 0.028 0.000 0.000 0.000
C52 0.039 0.039 0.039 0.000 0.000 0.000
C150 0.033 0.033 0.033 0.000 0.000 0.000
C131 0.034 0.034 0.034 0.000 0.000 0.000
C62 0.038 0.038 0.038 0.000 0.000 0.000
C7 0.037 0.037 0.037 0.000 0.000 0.000
C40 0.040 0.040 0.040 0.000 0.000 0.000
C5 0.035 0.035 0.035 0.000 0.000 0.000
C6 0.033 0.033 0.033 0.000 0.000 0.000
C116 0.057 0.057 0.057 0.000 0.000 0.000
C132 0.036 0.036 0.036 0.000 0.000 0.000
C36 0.038 0.038 0.038 0.000 0.000 0.000
C98 0.041 0.041 0.041 0.000 0.000 0.000
C45 0.031 0.031 0.031 0.000 0.000 0.000
C129 0.028 0.028 0.028 0.000 0.000 0.000
C133 0.043 0.043 0.043 0.000 0.000 0.000
C27 0.044 0.044 0.044 0.000 0.000 0.000
C102 0.047 0.047 0.047 0.000 0.000 0.000
C57 0.046 0.046 0.046 0.000 0.000 0.000
C90 0.037 0.037 0.037 0.000 0.000 0.000
C94 0.040 0.040 0.040 0.000 0.000 0.000
C44 0.042 0.042 0.042 0.000 0.000 0.000
C51 0.050 0.050 0.050 0.000 0.000 0.000
C115 0.067 0.067 0.067 0.000 0.000 0.000
C15 0.041 0.041 0.041 0.000 0.000 0.000
C68 0.043 0.043 0.043 0.000 0.000 0.000
C136 0.028 0.028 0.028 0.000 0.000 0.000
C63 0.035 0.035 0.035 0.000 0.000 0.000
C89 0.032 0.032 0.032 0.000 0.000 0.000
C138 0.043 0.043 0.043 0.000 0.000 0.000
C128 0.037 0.037 0.037 0.000 0.000 0.000
C107 0.039 0.039 0.039 0.000 0.000 0.000
C152 0.037 0.037 0.037 0.000 0.000 0.000
C103 0.038 0.038 0.038 0.000 0.000 0.000
C4 0.034 0.034 0.034 0.000 0.000 0.000
C126 0.040 0.040 0.040 0.000 0.000 0.000
C134 0.042 0.042 0.042 0.000 0.000 0.000
C135 0.047 0.047 0.047 0.000 0.000 0.000
C91 0.042 0.042 0.042 0.000 0.000 0.000
C64 0.041 0.041 0.041 0.000 0.000 0.000
C65 0.051 0.051 0.051 0.000 0.000 0.000
C124 0.039 0.039 0.039 0.000 0.000 0.000
C54 0.046 0.046 0.046 0.000 0.000 0.000
C130 0.038 0.038 0.038 0.000 0.000 0.000
C17 0.034 0.034 0.034 0.000 0.000 0.000
C147 0.029 0.029 0.029 0.000 0.000 0.000
C100 0.040 0.040 0.040 0.000 0.000 0.000
C46 0.047 0.047 0.047 0.000 0.000 0.000
C96 0.039 0.039 0.039 0.000 0.000 0.000
C24 0.049 0.049 0.049 0.000 0.000 0.000
C117 0.040 0.040 0.040 0.000 0.000 0.000
C114 0.043 0.043 0.043 0.000 0.000 0.000
C58 0.043 0.043 0.043 0.000 0.000 0.000
C97 0.039 0.039 0.039 0.000 0.000 0.000
C109 0.045 0.045 0.045 0.000 0.000 0.000
C42 0.048 0.048 0.048 0.000 0.000 0.000
C30 0.083 0.083 0.083 0.000 0.000 0.000
C22 0.040 0.040 0.040 0.000 0.000 0.000
C53 0.041 0.041 0.041 0.000 0.000 0.000
C119 0.048 0.048 0.048 0.000 0.000 0.000
C149 0.043 0.043 0.043 0.000 0.000 0.000
C20 0.036 0.036 0.036 0.000 0.000 0.000
C137 0.043 0.043 0.043 0.000 0.000 0.000
C12 0.077 0.077 0.077 0.000 0.000 0.000
C148 0.037 0.037 0.037 0.000 0.000 0.000
C25 0.059 0.059 0.059 0.000 0.000 0.000
C10 0.059 0.059 0.059 0.000 0.000 0.000
C145 0.039 0.039 0.039 0.000 0.000 0.000
C13 0.054 0.054 0.054 0.000 0.000 0.000
C121 0.049 0.049 0.049 0.000 0.000 0.000
C118 0.044 0.044 0.044 0.000 0.000 0.000
C59 0.054 0.054 0.054 0.000 0.000 0.000
C122 0.036 0.036 0.036 0.000 0.000 0.000
C111 0.040 0.040 0.040 0.000 0.000 0.000
C16 0.056 0.056 0.056 0.000 0.000 0.000
C105 0.050 0.050 0.050 0.000 0.000 0.000
C11 0.096 0.096 0.096 0.000 0.000 0.000
C69 0.041 0.041 0.041 0.000 0.000 0.000
C84 0.050 0.050 0.050 0.000 0.000 0.000
C50 0.024 0.024 0.024 0.000 0.000 0.000
C125 0.036 0.036 0.036 0.000 0.000 0.000
C66 0.052 0.052 0.052 0.000 0.000 0.000
C41 0.056 0.056 0.056 0.000 0.000 0.000
C8 0.037 0.037 0.037 0.000 0.000 0.000
C29 0.049 0.049 0.049 0.000 0.000 0.000
C56 0.068 0.068 0.068 0.000 0.000 0.000
C38 0.056 0.056 0.056 0.000 0.000 0.000
C99 0.039 0.039 0.039 0.000 0.000 0.000
C1 0.054 0.054 0.054 0.000 0.000 0.000
C113 0.038 0.038 0.038 0.000 0.000 0.000
C19 0.038 0.038 0.038 0.000 0.000 0.000
C85 0.048 0.048 0.048 0.000 0.000 0.000
C61 0.052 0.052 0.052 0.000 0.000 0.000
C14 0.043 0.043 0.043 0.000 0.000 0.000
C26 0.040 0.040 0.040 0.000 0.000 0.000
C101 0.031 0.031 0.031 0.000 0.000 0.000
C146 0.039 0.039 0.039 0.000 0.000 0.000
C21 0.053 0.053 0.053 0.000 0.000 0.000
C31 0.061 0.061 0.061 0.000 0.000 0.000
C83 0.038 0.038 0.038 0.000 0.000 0.000
C28 0.060 0.060 0.060 0.000 0.000 0.000
C23 0.034 0.034 0.034 0.000 0.000 0.000
C86 0.043 0.043 0.043 0.000 0.000 0.000
C39 0.067 0.067 0.067 0.000 0.000 0.000
C43 0.049 0.049 0.049 0.000 0.000 0.000
C55 0.059 0.059 0.059 0.000 0.000 0.000
C9 0.056 0.056 0.056 0.000 0.000 0.000
C123 0.048 0.048 0.048 0.000 0.000 0.000
C106 0.052 0.052 0.052 0.000 0.000 0.000
C18 0.046 0.046 0.046 0.000 0.000 0.000
C37 0.035 0.035 0.035 0.000 0.000 0.000
C120 0.064 0.064 0.064 0.000 0.000 0.000
C139 0.060 0.060 0.060 0.000 0.000 0.000
C87 0.072 0.072 0.072 0.000 0.000 0.000
C88 0.062 0.062 0.062 0.000 0.000 0.000
C143 0.065 0.065 0.065 0.000 0.000 0.000
O19 0.045 0.045 0.045 0.000 0.000 0.000
O22 0.049 0.049 0.049 0.000 0.000 0.000
O18 0.051 0.051 0.051 0.000 0.000 0.000
O28 0.065 0.065 0.065 0.000 0.000 0.000
C141 0.046 0.046 0.046 0.000 0.000 0.000
C112 0.060 0.060 0.060 0.000 0.000 0.000
C32 0.062 0.062 0.062 0.000 0.000 0.000
C142 0.069 0.069 0.069 0.000 0.000 0.000
C140 0.061 0.061 0.061 0.000 0.000 0.000
O26 0.068 0.068 0.068 0.000 0.000 0.000
C72 0.042 0.042 0.042 0.000 0.000 0.000
C60 0.049 0.049 0.049 0.000 0.000 0.000
C110 0.042 0.042 0.042 0.000 0.000 0.000
C144 0.069 0.069 0.069 0.000 0.000 0.000
C70 0.060 0.060 0.060 0.000 0.000 0.000
C33 0.072 0.072 0.072 0.000 0.000 0.000
O24 0.043 0.043 0.043 0.000 0.000 0.000
O16 0.046 0.046 0.046 0.000 0.000 0.000
O17 0.067 0.067 0.067 0.000 0.000 0.000
O27 0.073 0.073 0.073 0.000 0.000 0.000
C153 0.030 0.030 0.030 0.000 0.000 0.000
O3 0.048 0.048 0.048 0.000 0.000 0.000
O1 0.053 0.053 0.053 0.000 0.000 0.000
O4 0.055 0.055 0.055 0.000 0.000 0.000
O25 0.041 0.041 0.041 0.000 0.000 0.000
O5 0.053 0.053 0.053 0.000 0.000 0.000
O2 0.078 0.078 0.078 0.000 0.000 0.000
O1W 0.077 0.077 0.077 0.000 0.000 0.000
O15 0.103 0.103 0.103 0.000 0.000 0.000
C35 0.089 0.089 0.089 0.000 0.000 0.000
C34 0.063 0.063 0.063 0.000 0.000 0.000
N4 0.059 0.059 0.059 0.000 0.000 0.000
N1 0.060 0.060 0.060 0.000 0.000 0.000
N3 0.062 0.062 0.062 0.000 0.000 0.000
C77 0.042 0.042 0.042 0.000 0.000 0.000
C156 0.050 0.050 0.050 0.000 0.000 0.000
C154 0.072 0.072 0.072 0.000 0.000 0.000
C76 0.085 0.085 0.085 0.000 0.000 0.000
C78 0.083 0.083 0.083 0.000 0.000 0.000
C79 0.074 0.074 0.074 0.000 0.000 0.000
C81 0.139 0.139 0.139 0.000 0.000 0.000
C80 0.150 0.150 0.150 0.000 0.000 0.000
N5 0.062 0.062 0.062 0.000 0.000 0.000
C159 0.032 0.032 0.032 0.000 0.000 0.000
N2 0.095 0.095 0.095 0.000 0.000 0.000
C160 0.086 0.086 0.086 0.000 0.000 0.000
C158 0.082 0.082 0.082 0.000 0.000 0.000
C74 0.111 0.111 0.111 0.000 0.000 0.000
C73 0.116 0.116 0.116 0.000 0.000 0.000
C75 0.204 0.204 0.204 0.000 0.000 0.000
O14 0.098 0.098 0.098 0.000 0.000 0.000
C155 0.065 0.065 0.065 0.000 0.000 0.000

loop_
_atom_type_symbol
_atom_type_description
_atom_type_scat_dispersion_real
_atom_type_scat_dispersion_imag
_atom_type_scat_source
C C 0.0033 0.0016 'International Tables Vol C Tables 4.2.6.8 and 6.1.1.4'
H H 0.0000 0.0000 'International Tables Vol C Tables 4.2.6.8 and 6.1.1.4'
O O 0.0106 0.0060 'International Tables Vol C Tables 4.2.6.8 and 6.1.1.4'
Cd Cd -0.8075 1.2024 'International Tables Vol C Tables 4.2.6.8 and 6.1.1.4'
N N 0.0061 0.0033 'International Tables Vol C Tables 4.2.6.8 and 6.1.1.4'

loop_
_geom_angle_atom_site_label_1
_geom_angle_atom_site_label_2
_geom_angle_atom_site_label_3
_geom_angle
_geom_angle_site_symmetry_1
_geom_angle_site_symmetry_3
O8 Cd3 O3 91.2(3) . .
O6 Cd3 O8 97.2(3) . .
O6 Cd3 O3 168.0(3) . .
O6 Cd3 O2 82.8(4) . .
O16 Cd3 O8 94.1(3) 2_764 .
O16 Cd3 O6 99.0(3) 2_764 .
O16 Cd3 O3 88.9(3) 2_764 .
O16 Cd3 O1 174.7(3) 2_764 .
O16 Cd3 O2 91.3(4) 2_764 .
O1 Cd3 O8 87.2(3) . .
O1 Cd3 O6 85.9(3) . .
O1 Cd3 O3 86.0(3) . .
O1 Cd3 O2 87.4(4) . .
O2 Cd3 O8 174.6(3) . .
O2 Cd3 O3 88.0(4) . .
O29 Cd5 O24 83.1(3) 4 3_645
O29 Cd5 O25 87.7(3) 4 3_645
O21 Cd5 O29 91.0(3) . 4
O21 Cd5 O22 92.7(3) . .
O21 Cd5 O24 82.4(3) . 3_645
O21 Cd5 O27 104.8(4) . 2_775
O21 Cd5 O25 134.5(3) . 3_645
O22 Cd5 O29 176.2(3) . 4
O22 Cd5 O24 96.6(3) . 3_645
O22 Cd5 O27 96.4(4) . 2_775
O22 Cd5 O25 89.1(3) . 3_645
O27 Cd5 O29 83.5(4) 2_775 4
O27 Cd5 O24 164.9(3) 2_775 3_645
O27 Cd5 O25 120.2(4) 2_775 3_645
O25 Cd5 O24 52.3(3) 3_645 3_645
O8 Cd2 O9 53.6(3) . .
O10 Cd2 O8 86.6(3) . .
O10 Cd2 O9 75.8(3) . .
O7 Cd2 O8 98.5(3) . .
O7 Cd2 O10 168.4(3) . .
O7 Cd2 O9 98.7(3) . .
O7 Cd2 O17 95.6(4) . 2_764
O17 Cd2 O8 90.3(3) 2_764 .
O17 Cd2 O10 94.8(3) 2_764 .
O17 Cd2 O9 142.7(3) 2_764 .
O14 Cd2 O8 139.4(4) 2_775 .
O14 Cd2 O10 80.5(4) 2_775 .
O14 Cd2 O9 85.9(4) 2_775 .
O14 Cd2 O7 88.9(4) 2_775 .
O14 Cd2 O17 128.8(4) 2_775 2_764
O20 Cd6 C108 123.8(4) . .
O20 Cd6 O19 95.8(3) . .
O20 Cd6 O18 152.1(3) . .
O20 Cd6 O24 84.8(3) . 3_645
O19 Cd6 C108 28.4(3) . .
O19 Cd6 O18 56.7(3) . .
O19 Cd6 O24 93.5(3) . 3_645
O18 Cd6 C108 28.4(3) . .
O28 Cd6 O20 118.8(3) 4 .
O28 Cd6 C108 114.5(4) 4 .
O28 Cd6 O19 142.3(4) 4 .
O28 Cd6 O18 87.0(4) 4 .
O28 Cd6 O24 103.4(4) 4 3_645
O24 Cd6 C108 99.6(4) 3_645 .
O24 Cd6 O18 100.4(3) 3_645 .
O23 Cd4 O26 92.2(4) . 2_775
O23 Cd4 O4 171.7(4) . .
O23 Cd4 O25 92.1(3) . 3_645
O23 Cd4 O5 89.2(3) . .
O23 Cd4 O1W 93.9(4) . .
O23 Cd4 H1WA 113.8 . .
O23 Cd4 H1WB 86.2 . .
O26 Cd4 O25 85.7(3) 2_775 3_645
O26 Cd4 H1WA 84.2 2_775 .
O26 Cd4 H1WB 116.2 2_775 .
O4 Cd4 O26 80.6(3) . 2_775
O4 Cd4 O25 83.3(3) . 3_645
O4 Cd4 H1WA 69.9 . .
O4 Cd4 H1WB 100.7 . .
O25 Cd4 H1WA 152.5 3_645 .
O25 Cd4 H1WB 158.0 3_645 .
O5 Cd4 O26 174.3(4) . 2_775
O5 Cd4 O4 97.6(3) . .
O5 Cd4 O25 88.7(3) . 3_645
O5 Cd4 H1WA 100.3 . .
O5 Cd4 H1WB 69.4 . .
O1W Cd4 O26 95.0(4) . 2_775
O1W Cd4 O4 90.9(4) . .
O1W Cd4 O25 174.0(3) . 3_645
O1W Cd4 O5 90.4(4) . .
O1W Cd4 H1WA 22.3 . .
O1W Cd4 H1WB 22.3 . .
H1WA Cd4 H1WB 41.2 . .
O12 Cd1 C16 164.0(4) . .
O12 Cd1 C72 28.2(3) . .
O9 Cd1 O12 91.7(3) . .
O9 Cd1 O13 145.8(3) . .
O9 Cd1 C16 95.5(4) . .
O9 Cd1 C72 117.3(3) . .
O11 Cd1 O12 144.9(4) . .
O11 Cd1 O9 120.7(3) . .
O11 Cd1 O13 90.5(3) . .
O11 Cd1 C16 25.3(4) . .
O11 Cd1 C72 116.7(4) . .
O13 Cd1 O12 55.0(3) . .
O13 Cd1 C16 114.9(4) . .
O13 Cd1 C72 28.5(3) . .
C72 Cd1 C16 138.3(4) . .
O15 Cd1 O12 93.3(4) 2_775 .
O15 Cd1 O9 86.2(4) 2_775 .
O15 Cd1 O11 101.4(4) 2_775 .
O15 Cd1 O13 101.8(5) 2_775 .
O15 Cd1 C16 101.4(5) 2_775 .
O15 Cd1 C72 105.6(5) 2_775 .
Cd3 O8 Cd2 103.3(3) . .
C71 O8 Cd3 137.6(8) . .
C71 O8 Cd2 91.8(7) . .
C72 O12 Cd1 86.5(7) . .
C82 O29 Cd5 127.3(10) . 4_455
C117 O21 Cd5 131.0(9) . .
C16 O10 Cd2 136.2(9) . .
Cd1 O9 Cd2 98.8(3) . .
C71 O9 Cd2 93.8(7) . .
C71 O9 Cd1 131.3(8) . .
C118 O23 Cd4 136.4(10) . .
C16 O11 Cd1 102.8(10) . .
C49 C48 C61 118.0(11) . .
C47 C48 C49 118.8(11) . .
C47 C48 C61 123.1(11) . .
C117 O20 Cd6 111.3(8) . .
C72 O13 Cd1 89.2(8) . .
O29 C82 C83 120.6(14) . .
O29 C82 O28 126.4(14) . .
O28 C82 C83 113.0(13) . .
C2 C3 C4 119.8(11) . .
C27 C3 C2 118.7(11) . .
C27 C3 C4 121.5(11) . .
C94 C95 C96 117.5(11) . .
C94 C95 C109 122.5(11) . .
C109 C95 C96 119.6(11) . .
O8 C71 C67 116.0(11) . 3_654
O9 C71 O8 120.6(11) . .
O9 C71 C67 123.2(12) . 3_654
C36 O7 Cd2 136.0(9) . .
C36 O6 Cd3 137.6(8) . .
C150 C151 H151 120.1 . .
C150 C151 C152 119.8(13) . .
C152 C151 H151 120.1 . .
C104 C108 Cd6 176.2(10) . .
O19 C108 Cd6 60.5(7) . .
O19 C108 C104 120.8(12) . .
O18 C108 Cd6 62.9(7) . .
O18 C108 C104 116.0(12) . .
O18 C108 O19 123.1(12) . .
C93 C92 C99 116.9(10) . .
C91 C92 C93 119.1(11) . .
C91 C92 C99 123.7(11) . .
C92 C93 C94 116.8(10) . .
C101 C93 C92 121.6(11) . .
C101 C93 C94 121.6(11) . .
C48 C49 C62 118.7(10) . .
C50 C49 C48 120.9(10) . .
C50 C49 C62 120.3(10) . .
C71 C67 C66 118.0(11) 3_645 .
C68 C67 C71 127.3(11) . 3_645
C68 C67 C66 114.7(11) . .
C103 C104 C108 119.7(11) . .
C105 C104 C108 124.5(12) . .
C105 C104 C103 115.8(12) . .
C3 C2 C7 118.6(11) . .
C3 C2 C1 121.9(11) . .
C7 C2 C1 119.5(11) . .
C132 C127 C128 119.5(11) . .
C132 C127 C126 123.0(10) . .
C128 C127 C126 117.4(10) . .
C48 C47 C52 120.0(11) . .
C48 C47 C46 118.8(11) . .
C46 C47 C52 120.7(11) . .
C53 C52 C47 179.5(16) . .
C151 C150 C153 119.0(12) . .
C149 C150 C151 120.8(12) . .
C149 C150 C153 119.9(11) . .
C132 C131 C136 124.7(11) . .
C132 C131 C130 119.7(11) . .
C136 C131 C130 115.5(10) . .
C63 C62 C49 175.6(13) . .
C6 C7 C2 121.2(11) . .
C8 C7 C2 118.7(11) . .
C8 C7 C6 120.0(11) . .
C41 C40 C43 120.6(14) . .
C39 C40 C41 120.1(13) . .
C39 C40 C43 119.2(13) . .
C6 C5 C4 120.3(11) . .
C6 C5 C18 120.0(12) . .
C18 C5 C4 118.0(11) . .
C7 C6 C17 120.6(10) . .
C5 C6 C7 117.9(11) . .
C5 C6 C17 121.3(11) . .
C115 C116 H116 118.3 . .
C111 C116 H116 118.3 . .
C111 C116 C115 123.4(15) . .
C127 C132 C133 119.4(11) . .
C131 C132 C127 122.5(11) . .
C131 C132 C133 118.1(10) . .
O7 C36 O6 123.5(12) . .
O7 C36 C37 116.8(12) . .
O6 C36 C37 119.7(12) . .
H98A C98 H98B 109.5 . .
H98A C98 H98C 109.5 . .
H98B C98 H98C 109.5 . .
C94 C98 H98A 109.5 . .
C94 C98 H98B 109.5 . .
C94 C98 H98C 109.5 . .
C46 C45 C44 119.2(11) . .
C50 C45 C44 121.1(10) . .
C50 C45 C46 119.7(11) . .
C128 C129 C130 116.3(10) . .
C145 C129 C128 124.2(11) . .
C145 C129 C130 119.3(11) . .
C132 C133 H13A 109.5 . .
C132 C133 H13B 109.5 . .
C132 C133 H13C 109.5 . .
H13A C133 H13B 109.5 . .
H13A C133 H13C 109.5 . .
H13B C133 H13C 109.5 . .
C28 C27 C3 175.1(16) . .
C107 C102 H102 116.6 . .
C107 C102 C103 126.8(14) . .
C103 C102 H102 116.6 . .
C58 C57 C56 118.8(14) . .
C58 C57 C60 123.7(14) . .
C56 C57 C60 117.3(14) . .
C89 C90 C91 173.6(14) . .
C95 C94 C93 122.9(11) . .
C95 C94 C98 119.2(11) . .
C93 C94 C98 117.8(10) . .
C43 C44 C45 168.8(14) . .
H51A C51 H51B 109.5 . .
H51A C51 H51C 109.5 . .
H51B C51 H51C 109.5 . .
C46 C51 H51A 109.5 . .
C46 C51 H51B 109.5 . .
C46 C51 H51C 109.5 . .
C116 C115 H115 121.2 . .
C116 C115 C114 117.6(15) . .
C114 C115 H115 121.2 . .
C10 C15 H15 119.0 . .
C10 C15 C14 121.9(14) . .
C14 C15 H15 119.0 . .
C67 C68 H68 119.1 . .
C67 C68 C69 121.7(13) . .
C69 C68 H68 119.1 . .
C137 C136 C131 175.3(13) . .
C62 C63 C64 172.8(14) . .
C90 C89 C86 171.1(15) . .
C139 C138 C137 122.6(13) . .
C139 C138 C143 117.3(14) . .
C143 C138 C137 119.6(12) . .
C127 C128 C129 122.5(11) . .
C127 C128 C134 119.9(11) . .
C129 C128 C134 117.6(10) . .
C102 C107 C100 125.7(13) . .
C102 C107 C106 116.2(13) . .
C106 C107 C100 118.1(12) . .
C151 C152 H152 120.0 . .
C151 C152 C147 120.1(12) . .
C147 C152 H152 120.0 . .
C104 C103 H103 122.3 . .
C102 C103 C104 115.5(12) . .
C102 C103 H103 122.3 . .
C3 C4 C5 121.8(11) . .
C3 C4 C26 120.0(11) . .
C5 C4 C26 118.1(10) . .
C125 C126 C127 175.0(15) . .
C128 C134 H13D 109.5 . .
C128 C134 H13E 109.5 . .
C128 C134 H13F 109.5 . .
H13D C134 H13E 109.5 . .
H13D C134 H13F 109.5 . .
H13E C134 H13F 109.5 . .
H13G C135 H13H 109.5 . .
H13G C135 H13I 109.5 . .
H13H C135 H13I 109.5 . .
C130 C135 H13G 109.5 . .
C130 C135 H13H 109.5 . .
C130 C135 H13I 109.5 . .
C92 C91 C90 119.9(11) . .
C92 C91 C96 123.2(12) . .
C96 C91 C90 116.9(11) . .
C63 C64 C65 123.8(12) . .
C69 C64 C63 119.6(12) . .
C69 C64 C65 116.2(12) . .
C64 C65 H65 118.9 . .
C66 C65 C64 122.2(14) . .
C66 C65 H65 118.9 . .
C119 C124 H124 120.0 . .
C123 C124 H124 120.0 . .
C123 C124 C119 120.0(14) . .
C59 C54 C53 122.6(14) . .
C55 C54 C53 121.1(13) . .
C55 C54 C59 116.3(14) . .
C131 C130 C135 120.9(11) . .
C129 C130 C131 119.4(10) . .
C129 C130 C135 119.5(10) . .
C6 C17 H17A 109.5 . .
C6 C17 H17B 109.5 . .
C6 C17 H17C 109.5 . .
H17A C17 H17B 109.5 . .
H17A C17 H17C 109.5 . .
H17B C17 H17C 109.5 . .
C148 C147 C152 116.0(11) . .
C148 C147 C146 123.5(11) . .
C146 C147 C152 120.3(11) . .
C101 C100 C107 170.3(14) . .
C47 C46 C45 121.6(11) . .
C47 C46 C51 118.3(11) . .
C45 C46 C51 119.7(11) . .
C95 C96 C97 118.2(10) . .
C91 C96 C95 119.6(11) . .
C91 C96 C97 122.2(11) . .
C25 C24 H24 120.1 . .
C23 C24 H24 120.1 . .
C23 C24 C25 119.8(13) . .
O21 C117 C114 115.5(12) . .
O20 C117 O21 124.2(12) . .
O20 C117 C114 120.3(12) . .
C115 C114 C117 122.0(12) . .
C115 C114 C113 121.5(13) . .
C113 C114 C117 116.5(12) . .
C57 C58 H58 118.4 . .
C57 C58 C59 123.1(14) . .
C59 C58 H58 118.4 . .
C96 C97 H97A 109.5 . .
C96 C97 H97B 109.5 . .
C96 C97 H97C 109.5 . .
H97A C97 H97B 109.5 . .
H97A C97 H97C 109.5 . .
H97B C97 H97C 109.5 . .
C110 C109 C95 174.3(15) . .
C41 C42 H42 118.5 . .
C41 C42 C37 123.0(14) . .
C37 C42 H42 118.5 . .
C29 C30 H30 121.7 . .
C29 C30 C31 116.7(17) . .
C31 C30 H30 121.7 . .
C21 C22 H22 118.5 . .
C23 C22 H22 118.5 . .
C23 C22 C21 123.0(13) . .
C52 C53 C54 169.5(14) . .
C124 C119 C118 123.4(13) . .
C120 C119 C124 115.1(13) . .
C120 C119 C118 121.5(13) . .
C150 C149 H149 119.1 . .
C148 C149 C150 121.7(13) . .
C148 C149 H149 119.1 . .
C25 C20 C19 124.6(13) . .
C21 C20 C25 116.1(13) . .
C21 C20 C19 119.3(12) . .
C136 C137 C138 176.1(13) . .
C13 C12 H12 117.2 . .
C11 C12 H12 117.2 . .
C11 C12 C13 125.6(18) . .
C147 C148 H148 119.3 . .
C149 C148 C147 121.5(13) . .
C149 C148 H148 119.3 . .
C24 C25 H25 119.4 . .
C20 C25 C24 121.2(14) . .
C20 C25 H25 119.4 . .
C15 C10 C11 120.9(15) . .
C15 C10 C9 120.4(14) . .
C9 C10 C11 116.4(14) . .
C146 C145 C129 176.7(13) . .
C12 C13 C16 119.6(14) . .
C12 C13 C14 120.9(15) . .
C14 C13 C16 118.9(13) . .
C122 C121 H121 119.3 . .
C120 C121 H121 119.3 . .
C120 C121 C122 121.4(15) . .
O23 C118 C119 118.7(14) . .
O23 C118 O22 129.2(14) . .
O22 C118 C119 112.0(12) . .
C54 C59 C58 120.9(14) . .
C54 C59 H59 119.5 . .
C58 C59 H59 119.5 . .
C121 C122 C125 121.4(13) . .
C121 C122 C123 116.4(13) . .
C123 C122 C125 122.2(12) . .
C116 C111 C112 119.3(13) . .
C116 C111 C110 121.6(12) . 3_654
C112 C111 C110 118.9(12) . 3_654
O10 C16 Cd1 74.8(8) . .
O10 C16 C13 115.7(14) . .
O11 C16 Cd1 51.9(8) . .
O11 C16 O10 126.2(14) . .
O11 C16 C13 117.8(14) . .
C13 C16 Cd1 169.3(11) . .
C104 C105 H105 119.0 . .
C106 C105 C104 122.0(14) . .
C106 C105 H105 119.0 . .
C12 C11 C10 110.0(17) . .
C12 C11 H11A 109.7 . .
C12 C11 H11B 109.7 . .
C10 C11 H11A 109.7 . .
C10 C11 H11B 109.7 . .
H11A C11 H11B 108.2 . .
C68 C69 H69 118.0 . .
C64 C69 C68 123.9(13) . .
C64 C69 H69 118.0 . .
C85 C84 H84 119.4 . .
C83 C84 H84 119.4 . .
C83 C84 C85 121.2(14) . .
C49 C50 C70 119.2(10) . .
C45 C50 C49 119.9(10) . .
C45 C50 C70 120.9(11) . .
C126 C125 C122 170.6(14) . .
C67 C66 H66 119.7 . .
C65 C66 C67 120.7(13) . .
C65 C66 H66 119.7 . .
C40 C41 H41 121.2 . .
C42 C41 C40 117.7(15) . .
C42 C41 H41 121.2 . .
C9 C8 C7 179.0(17) . .
C30 C29 C28 116.4(14) . .
C34 C29 C30 123.0(15) . .
C34 C29 C28 120.2(13) . .
C57 C56 H56 120.2 . .
C55 C56 C57 119.5(16) . .
C55 C56 H56 120.2 . .
C39 C38 H38 122.5 . .
C37 C38 H38 122.5 . .
C37 C38 C39 115.0(14) . .
C92 C99 H99A 109.5 . .
C92 C99 H99B 109.5 . .
C92 C99 H99C 109.5 . .
H99A C99 H99B 109.5 . .
H99A C99 H99C 109.5 . .
H99B C99 H99C 109.5 . .
C2 C1 H1A 109.5 . .
C2 C1 H1B 109.5 . .
C2 C1 H1C 109.5 . .
H1A C1 H1B 109.5 . .
H1A C1 H1C 109.5 . .
H1B C1 H1C 109.5 . .
C114 C113 H113 121.9 . .
C112 C113 C114 116.3(12) . .
C112 C113 H113 121.9 . .
C18 C19 C20 169.3(14) . .
C84 C85 H85 120.8 . .
C86 C85 C84 118.5(13) . .
C86 C85 H85 120.8 . .
C48 C61 H61A 109.5 . .
C48 C61 H61B 109.5 . .
C48 C61 H61C 109.5 . .
H61A C61 H61B 109.5 . .
H61A C61 H61C 109.5 . .
H61B C61 H61C 109.5 . .
C15 C14 C13 117.0(14) . .
C15 C14 H14 121.5 . .
C13 C14 H14 121.5 . .
C4 C26 H26A 109.5 . .
C4 C26 H26B 109.5 . .
C4 C26 H26C 109.5 . .
H26A C26 H26B 109.5 . .
H26A C26 H26C 109.5 . .
H26B C26 H26C 109.5 . .
C100 C101 C93 170.8(13) . .
C145 C146 C147 177.0(14) . .
C22 C21 H21 119.7 . .
C20 C21 C22 120.7(13) . .
C20 C21 H21 119.7 . .
C30 C31 H31 119.8 . .
C30 C31 C32 120.3(15) . .
C32 C31 H31 119.8 . .
C84 C83 C82 116.8(13) . .
C88 C83 C82 124.2(13) . .
C88 C83 C84 118.7(14) . .
C27 C28 C29 170.5(15) . .
C24 C23 C22 118.2(12) . .
C24 C23 C72 117.9(11) . 4_575
C22 C23 C72 123.4(12) . 4_575
C89 C86 C85 117.8(13) . .
C89 C86 C87 122.3(14) . .
C85 C86 C87 119.8(14) . .
C40 C39 C38 122.7(15) . .
C40 C39 H39 118.7 . .
C38 C39 H39 118.7 . .
C44 C43 C40 172.3(16) . .
C54 C55 C56 120.7(15) . .
C54 C55 H55 119.7 . .
C56 C55 H55 119.7 . .
C8 C9 C10 170.7(16) . .
C124 C123 C122 124.1(14) . .
C124 C123 H123 117.9 . .
C122 C123 H123 117.9 . .
C107 C106 H106 118.4 . .
C105 C106 C107 123.2(14) . .
C105 C106 H106 118.4 . .
C19 C18 C5 179.2(15) . .
C42 C37 C36 119.9(12) . .
C38 C37 C36 118.7(13) . .
C38 C37 C42 121.3(12) . .
C119 C120 H120 118.6 . .
C121 C120 C119 122.7(16) . .
C121 C120 H120 118.6 . .
C138 C139 H139 119.9 . .
C138 C139 C140 120.3(15) . .
C140 C139 H139 119.9 . .
C86 C87 H87 121.2 . .
C86 C87 C88 117.7(16) . .
C88 C87 H87 121.2 . .
C83 C88 C87 123.7(15) . .
C83 C88 H88 118.2 . .
C87 C88 H88 118.2 . .
C138 C143 H143 120.8 . .
C142 C143 C138 118.3(15) . .
C142 C143 H143 120.8 . .
C108 O19 Cd6 91.1(7) . .
C118 O22 Cd5 129.2(9) . .
C108 O18 Cd6 88.7(8) . .
C82 O28 Cd6 128.5(10) . 4_455
C142 C141 C144 118.4(14) . .
C140 C141 C142 116.2(14) . .
C140 C141 C144 125.3(14) . .
C111 C112 C113 121.4(14) . .
C111 C112 H112 119.3 . .
C113 C112 H112 119.3 . .
C31 C32 C35 121.7(15) . .
C33 C32 C31 119.3(15) . .
C33 C32 C35 119.1(16) . .
C143 C142 C141 122.9(17) . .
C143 C142 H142 118.6 . .
C141 C142 H142 118.6 . .
C139 C140 H140 118.7 . .
C141 C140 C139 122.6(15) . .
C141 C140 H140 118.7 . .
C144 O26 Cd4 152.9(10) . 2_774
O12 C72 Cd1 65.3(7) . .
O12 C72 O13 121.5(12) . .
O12 C72 C23 115.5(11) . 4_475
O13 C72 Cd1 62.3(7) . .
O13 C72 C23 121.1(12) . 4_475
C23 C72 Cd1 168.4(9) 4_475 .
O16 C60 C57 116.7(13) . .
O16 C60 O17 125.6(13) . .
O17 C60 C57 117.0(13) . .
C109 C110 C111 177.0(14) . 3_645
O26 C144 C141 111.6(14) . .
O27 C144 C141 121.0(15) . .
O27 C144 O26 127.4(15) . .
C50 C70 H70A 109.5 . .
C50 C70 H70B 109.5 . .
C50 C70 H70C 109.5 . .
H70A C70 H70B 109.5 . .
H70A C70 H70C 109.5 . .
H70B C70 H70C 109.5 . .
C32 C33 H33 119.8 . .
C32 C33 C34 120.3(16) . .
C34 C33 H33 119.8 . .
Cd6 O24 Cd5 98.5(3) 3_654 3_654
C153 O24 Cd5 89.9(7) . 3_654
C153 O24 Cd6 144.3(8) . 3_654
C60 O16 Cd3 136.0(9) . 2_765
C60 O17 Cd2 138.5(10) . 2_765
C144 O27 Cd5 108.9(10) . 2_774
O24 C153 C150 122.0(11) . .
O25 C153 C150 121.4(11) . .
O25 C153 O24 116.4(10) . .
C79 O3 Cd3 121.2(10) . .
C77 O1 Cd3 125.8(9) . .
C156 O4 Cd4 111.2(8) . .
Cd5 O25 Cd4 99.9(3) 3_654 3_654
C153 O25 Cd5 100.5(7) . 3_654
C153 O25 Cd4 156.2(8) . 3_654
C159 O5 Cd4 126.4(9) . .
C73 O2 Cd3 131.9(12) . .
Cd4 O1W H1WA 60.5 . .
Cd4 O1W H1WB 60.6 . .
H1WA O1W H1WB 107.6 . .
C35 O15 Cd1 115.2(15) . 2_774
O15 C35 C32 113.5(19) . .
O15 C35 O14 132(2) . .
O14 C35 C32 112.7(18) . .
C29 C34 C33 119.9(16) . .
C29 C34 H34 120.0 . .
C33 C34 H34 120.0 . .
C156 N4 C154 122.1(13) . .
C156 N4 C155 119.2(13) . .
C154 N4 C155 118.6(12) . .
C79 N1 C81 114.6(14) . .
C79 N1 C80 112.4(15) . .
C80 N1 C81 132.7(16) . .
C77 N3 C76 124.2(14) . .
C77 N3 C78 122.5(14) . .
C78 N3 C76 113.1(12) . .
O1 C77 H77 116.4 . .
N3 C77 O1 127.3(14) . .
N3 C77 H77 116.4 . .
O4 C156 N4 122.6(14) . .
O4 C156 H156 118.7 . .
N4 C156 H156 118.7 . .
N4 C154 H15A 109.5 . .
N4 C154 H15B 109.5 . .
N4 C154 H15C 109.5 . .
H15A C154 H15B 109.5 . .
H15A C154 H15C 109.5 . .
H15B C154 H15C 109.5 . .
N3 C76 H76A 109.5 . .
N3 C76 H76B 109.5 . .
N3 C76 H76C 109.5 . .
H76A C76 H76B 109.5 . .
H76A C76 H76C 109.5 . .
H76B C76 H76C 109.5 . .
N3 C78 H78A 109.5 . .
N3 C78 H78B 109.5 . .
N3 C78 H78C 109.5 . .
H78A C78 H78B 109.5 . .
H78A C78 H78C 109.5 . .
H78B C78 H78C 109.5 . .
O3 C79 N1 122.2(16) . .
O3 C79 H79 118.9 . .
N1 C79 H79 118.9 . .
N1 C81 H81A 109.5 . .
N1 C81 H81B 109.5 . .
N1 C81 H81C 109.5 . .
H81A C81 H81B 109.5 . .
H81A C81 H81C 109.5 . .
H81B C81 H81C 109.5 . .
N1 C80 H80A 109.5 . .
N1 C80 H80B 109.5 . .
N1 C80 H80C 109.5 . .
H80A C80 H80B 109.5 . .
H80A C80 H80C 109.5 . .
H80B C80 H80C 109.5 . .
C159 N5 C160 123.1(13) . .
C159 N5 C158 122.0(13) . .
C158 N5 C160 114.5(12) . .
O5 C159 N5 125.2(13) . .
O5 C159 H159 117.4 . .
N5 C159 H159 117.4 . .
C74 N2 C75 121.3(18) . .
C73 N2 C74 136(2) . .
C73 N2 C75 103(2) . .
N5 C160 H16A 109.5 . .
N5 C160 H16B 109.5 . .
N5 C160 H16C 109.5 . .
H16A C160 H16B 109.5 . .
H16A C160 H16C 109.5 . .
H16B C160 H16C 109.5 . .
N5 C158 H15D 109.5 . .
N5 C158 H15E 109.5 . .
N5 C158 H15F 109.5 . .
H15D C158 H15E 109.5 . .
H15D C158 H15F 109.5 . .
H15E C158 H15F 109.5 . .
N2 C74 H74A 109.5 . .
N2 C74 H74B 109.5 . .
N2 C74 H74C 109.5 . .
H74A C74 H74B 109.5 . .
H74A C74 H74C 109.5 . .
H74B C74 H74C 109.5 . .
O2 C73 H73 120.5 . .
N2 C73 O2 119(2) . .
N2 C73 H73 120.5 . .
N2 C75 H75A 109.5 . .
N2 C75 H75B 109.5 . .
N2 C75 H75C 109.5 . .
H75A C75 H75B 109.5 . .
H75A C75 H75C 109.5 . .
H75B C75 H75C 109.5 . .
C35 O14 Cd2 128.8(14) . 2_774
N4 C155 H15G 109.5 . .
N4 C155 H15H 109.5 . .
N4 C155 H15I 109.5 . .
H15G C155 H15H 109.5 . .
H15G C155 H15I 109.5 . .
H15H C155 H15I 109.5 . .

loop_
_geom_bond_atom_site_label_1
_geom_bond_atom_site_label_2
_geom_bond_distance
_geom_bond_site_symmetry_2
Cd3 O8 2.314(8) .
Cd3 O6 2.255(9) .
Cd3 O16 2.235(9) 2_764
Cd3 O3 2.335(9) .
Cd3 O1 2.253(9) .
Cd3 O2 2.281(12) .
Cd5 O29 2.273(10) 4
Cd5 O21 2.229(10) .
Cd5 O22 2.253(9) .
Cd5 O24 2.562(8) 3_645
Cd5 O27 2.267(10) 2_775
Cd5 O25 2.349(8) 3_645
Cd2 O8 2.436(8) .
Cd2 O10 2.298(10) .
Cd2 O9 2.440(8) .
Cd2 O7 2.264(10) .
Cd2 O17 2.267(11) 2_764
Cd2 O14 2.199(14) 2_775
Cd6 O20 2.204(9) .
Cd6 C108 2.672(13) .
Cd6 O19 2.325(8) .
Cd6 O18 2.380(9) .
Cd6 O28 2.094(10) 4
Cd6 O24 2.372(9) 3_645
Cd4 O23 2.210(9) .
Cd4 O26 2.321(10) 2_775
Cd4 O4 2.272(9) .
Cd4 O25 2.376(9) 3_645
Cd4 O5 2.262(9) .
Cd4 O1W 2.221(12) .
Cd4 H1WA 1.9476 .
Cd4 H1WB 1.9499 .
Cd1 O12 2.452(9) .
Cd1 O9 2.382(9) .
Cd1 O11 2.223(9) .
Cd1 O13 2.385(10) .
Cd1 C16 2.754(15) .
Cd1 C72 2.693(13) .
Cd1 O15 2.207(14) 2_775
O8 C71 1.306(14) .
O12 C72 1.276(14) .
O29 Cd5 2.273(10) 4_455
O29 C82 1.194(17) .
O21 C117 1.251(14) .
O10 C16 1.241(17) .
O9 C71 1.225(14) .
O23 C118 1.202(15) .
O11 C16 1.206(16) .
C48 C49 1.451(16) .
C48 C47 1.379(15) .
C48 C61 1.519(17) .
O20 C117 1.250(14) .
O13 C72 1.286(14) .
C82 C83 1.510(18) .
C82 O28 1.370(17) .
C3 C2 1.382(16) .
C3 C27 1.364(17) .
C3 C4 1.394(16) .
C95 C94 1.364(16) .
C95 C96 1.427(16) .
C95 C109 1.408(16) .
C71 C67 1.425(15) 3_654
O7 C36 1.257(15) .
O6 C36 1.293(14) .
C151 H151 0.9300 .
C151 C150 1.364(16) .
C151 C152 1.366(16) .
C108 C104 1.481(17) .
C108 O19 1.271(14) .
C108 O18 1.270(14) .
C92 C93 1.439(15) .
C92 C91 1.342(16) .
C92 C99 1.499(16) .
C93 C94 1.448(16) .
C93 C101 1.337(15) .
C49 C62 1.465(16) .
C49 C50 1.381(15) .
C67 C71 1.425(15) 3_645
C67 C68 1.368(16) .
C67 C66 1.504(17) .
C104 C103 1.457(16) .
C104 C105 1.394(17) .
C2 C7 1.454(16) .
C2 C1 1.540(17) .
C127 C132 1.358(15) .
C127 C128 1.400(16) .
C127 C126 1.476(16) .
C47 C52 1.420(16) .
C47 C46 1.391(16) .
C52 C53 1.205(16) .
C150 C149 1.350(17) .
C150 C153 1.456(16) .
C131 C132 1.354(16) .
C131 C136 1.408(15) .
C131 C130 1.464(16) .
C62 C63 1.224(15) .
C7 C6 1.453(16) .
C7 C8 1.425(17) .
C40 C41 1.398(18) .
C40 C39 1.37(2) .
C40 C43 1.434(18) .
C5 C6 1.358(16) .
C5 C4 1.446(16) .
C5 C18 1.414(17) .
C6 C17 1.474(15) .
C116 H116 0.9300 .
C116 C115 1.373(19) .
C116 C111 1.343(18) .
C132 C133 1.538(16) .
C36 C37 1.457(17) .
C98 H98A 0.9600 .
C98 H98B 0.9600 .
C98 H98C 0.9600 .
C98 C94 1.579(17) .
C45 C44 1.453(16) .
C45 C46 1.423(16) .
C45 C50 1.358(15) .
C129 C128 1.426(16) .
C129 C130 1.427(15) .
C129 C145 1.354(16) .
C133 H13A 0.9600 .
C133 H13B 0.9600 .
C133 H13C 0.9600 .
C27 C28 1.164(17) .
C102 H102 0.9300 .
C102 C107 1.233(17) .
C102 C103 1.411(17) .
C57 C58 1.235(17) .
C57 C56 1.42(2) .
C57 C60 1.513(18) .
C90 C89 1.214(15) .
C90 C91 1.508(17) .
C44 C43 1.209(17) .
C51 H51A 0.9600 .
C51 H51B 0.9600 .
C51 H51C 0.9600 .
C51 C46 1.548(17) .
C115 H115 0.9300 .
C115 C114 1.395(19) .
C15 H15 0.9300 .
C15 C10 1.347(19) .
C15 C14 1.369(16) .
C68 H68 0.9300 .
C68 C69 1.392(17) .
C136 C137 1.157(15) .
C63 C64 1.413(16) .
C89 C86 1.326(16) .
C138 C137 1.558(18) .
C138 C139 1.283(18) .
C138 C143 1.428(19) .
C128 C134 1.513(16) .
C107 C100 1.458(17) .
C107 C106 1.421(17) .
C152 H152 0.9300 .
C152 C147 1.458(16) .
C103 H103 0.9300 .
C4 C26 1.561(16) .
C126 C125 1.179(16) .
C134 H13D 0.9600 .
C134 H13E 0.9600 .
C134 H13F 0.9600 .
C135 H13G 0.9600 .
C135 H13H 0.9600 .
C135 H13I 0.9600 .
C135 C130 1.558(17) .
C91 C96 1.396(17) .
C64 C65 1.423(17) .
C64 C69 1.349(17) .
C65 H65 0.9300 .
C65 C66 1.337(17) .
C124 H124 0.9300 .
C124 C119 1.476(18) .
C124 C123 1.270(17) .
C54 C53 1.447(17) .
C54 C59 1.384(18) .
C54 C55 1.357(19) .
C17 H17A 0.9600 .
C17 H17B 0.9600 .
C17 H17C 0.9600 .
C147 C148 1.391(16) .
C147 C146 1.415(16) .
C100 C101 1.250(16) .
C96 C97 1.570(16) .
C24 H24 0.9300 .
C24 C25 1.455(18) .
C24 C23 1.314(17) .
C117 C114 1.510(18) .
C114 C113 1.424(17) .
C58 H58 0.9300 .
C58 C59 1.400(18) .
C97 H97A 0.9600 .
C97 H97B 0.9600 .
C97 H97C 0.9600 .
C109 C110 1.189(16) .
C42 H42 0.9300 .
C42 C41 1.386(18) .
C42 C37 1.396(18) .
C30 H30 0.9300 .
C30 C29 1.38(2) .
C30 C31 1.39(2) .
C22 H22 0.9300 .
C22 C21 1.403(17) .
C22 C23 1.349(15) .
C119 C118 1.543(19) .
C119 C120 1.38(2) .
C149 H149 0.9300 .
C149 C148 1.339(16) .
C20 C25 1.387(18) .
C20 C19 1.389(16) .
C20 C21 1.349(18) .
C12 H12 0.9300 .
C12 C13 1.38(2) .
C12 C11 1.36(2) .
C148 H148 0.9300 .
C25 H25 0.9300 .
C10 C11 1.53(2) .
C10 C9 1.51(2) .
C145 C146 1.262(16) .
C13 C16 1.64(2) .
C13 C14 1.383(19) .
C121 H121 0.9300 .
C121 C122 1.371(17) .
C121 C120 1.344(19) .
C118 O22 1.245(16) .
C59 H59 0.9300 .
C122 C125 1.445(17) .
C122 C123 1.414(18) .
C111 C112 1.382(17) .
C111 C110 1.463(17) 3_654
C105 H105 0.9300 .
C105 C106 1.279(17) .
C11 H11A 0.9700 .
C11 H11B 0.9700 .
C69 H69 0.9300 .
C84 H84 0.9300 .
C84 C85 1.503(18) .
C84 C83 1.375(18) .
C50 C70 1.462(16) .
C66 H66 0.9300 .
C41 H41 0.9300 .
C8 C9 1.172(17) .
C29 C28 1.59(2) .
C29 C34 1.337(19) .
C56 H56 0.9300 .
C56 C55 1.40(2) .
C38 H38 0.9300 .
C38 C39 1.47(2) .
C38 C37 1.378(18) .
C99 H99A 0.9600 .
C99 H99B 0.9600 .
C99 H99C 0.9600 .
C1 H1A 0.9600 .
C1 H1B 0.9600 .
C1 H1C 0.9600 .
C113 H113 0.9300 .
C113 C112 1.406(18) .
C19 C18 1.237(16) .
C85 H85 0.9300 .
C85 C86 1.384(19) .
C61 H61A 0.9600 .
C61 H61B 0.9600 .
C61 H61C 0.9600 .
C14 H14 0.9300 .
C26 H26A 0.9600 .
C26 H26B 0.9600 .
C26 H26C 0.9600 .
C21 H21 0.9300 .
C31 H31 0.9300 .
C31 C32 1.42(2) .
C83 C88 1.310(19) .
C23 C72 1.466(17) 4_575
C86 C87 1.403(19) .
C39 H39 0.9300 .
C55 H55 0.9300 .
C123 H123 0.9300 .
C106 H106 0.9300 .
C120 H120 0.9300 .
C139 H139 0.9300 .
C139 C140 1.395(19) .
C87 H87 0.9300 .
C87 C88 1.49(2) .
C88 H88 0.9300 .
C143 H143 0.9300 .
C143 C142 1.303(19) .
O28 Cd6 2.094(10) 4_455
C141 C142 1.368(19) .
C141 C140 1.298(19) .
C141 C144 1.497(19) .
C112 H112 0.9300 .
C32 C33 1.35(2) .
C32 C35 1.64(2) .
C142 H142 0.9300 .
C140 H140 0.9300 .
O26 Cd4 2.321(10) 2_774
O26 C144 1.295(17) .
C72 C23 1.466(17) 4_475
C60 O16 1.215(15) .
C60 O17 1.235(16) .
C110 C111 1.463(17) 3_645
C144 O27 1.200(18) .
C70 H70A 0.9600 .
C70 H70B 0.9600 .
C70 H70C 0.9600 .
C33 H33 0.9300 .
C33 C34 1.39(2) .
O24 Cd5 2.562(8) 3_654
O24 Cd6 2.372(9) 3_654
O24 C153 1.286(13) .
O16 Cd3 2.235(9) 2_765
O17 Cd2 2.267(11) 2_765
O27 Cd5 2.267(10) 2_774
C153 O25 1.269(14) .
O3 C79 1.210(17) .
O1 C77 1.248(14) .
O4 C156 1.307(16) .
O25 Cd5 2.349(8) 3_654
O25 Cd4 2.376(9) 3_654
O5 C159 1.164(13) .
O2 C73 1.34(2) .
O1W H1WA 0.8500 .
O1W H1WB 0.8501 .
O15 Cd1 2.207(14) 2_774
O15 C35 1.14(2) .
C35 O14 1.20(2) .
C34 H34 0.9300 .
N4 C156 1.381(17) .
N4 C154 1.51(2) .
N4 C155 1.539(18) .
N1 C79 1.386(18) .
N1 C81 1.67(2) .
N1 C80 1.46(2) .
N3 C77 1.207(15) .
N3 C76 1.59(2) .
N3 C78 1.480(19) .
C77 H77 0.9300 .
C156 H156 0.9300 .
C154 H15A 0.9600 .
C154 H15B 0.9600 .
C154 H15C 0.9600 .
C76 H76A 0.9600 .
C76 H76B 0.9600 .
C76 H76C 0.9600 .
C78 H78A 0.9600 .
C78 H78B 0.9600 .
C78 H78C 0.9600 .
C79 H79 0.9300 .
C81 H81A 0.9600 .
C81 H81B 0.9600 .
C81 H81C 0.9600 .
C80 H80A 0.9600 .
C80 H80B 0.9600 .
C80 H80C 0.9600 .
N5 C159 1.267(15) .
N5 C160 1.59(2) .
N5 C158 1.496(18) .
C159 H159 0.9300 .
N2 C74 1.39(2) .
N2 C73 1.12(2) .
N2 C75 1.73(3) .
C160 H16A 0.9600 .
C160 H16B 0.9600 .
C160 H16C 0.9600 .
C158 H15D 0.9600 .
C158 H15E 0.9600 .
C158 H15F 0.9600 .
C74 H74A 0.9600 .
C74 H74B 0.9600 .
C74 H74C 0.9600 .
C73 H73 0.9300 .
C75 H75A 0.9600 .
C75 H75B 0.9600 .
C75 H75C 0.9600 .
O14 Cd2 2.199(14) 2_774
C155 H15G 0.9600 .
C155 H15H 0.9600 .
C155 H15I 0.9600 .

loop_
_geom_torsion_atom_site_label_1
_geom_torsion_atom_site_label_2
_geom_torsion_atom_site_label_3
_geom_torsion_atom_site_label_4
_geom_torsion
_geom_torsion_site_symmetry_1
_geom_torsion_site_symmetry_4
Cd3 O8 C71 O9 108.5(13) . .
Cd3 O8 C71 C67 -76.4(14) . 3_654
Cd3 O6 C36 O7 17(2) . .
Cd3 O6 C36 C37 -161.0(8) . .
Cd3 O3 C79 N1 -178.9(11) . .
Cd3 O1 C77 N3 169.4(12) . .
Cd3 O2 C73 N2 -98(2) . .
Cd5 O29 C82 C83 -127.6(11) 4_455 .
Cd5 O29 C82 O28 55(2) 4_455 .
Cd5 O21 C117 O20 -75.2(18) . .
Cd5 O21 C117 C114 105.7(13) . .
Cd5 O24 C153 C150 175.8(11) 3_654 .
Cd5 O24 C153 O25 -8.6(11) 3_654 .
Cd2 O8 C71 O9 -3.7(12) . .
Cd2 O8 C71 C67 171.4(9) . 3_654
Cd2 O10 C16 Cd1 -83.6(11) . .
Cd2 O10 C16 O11 -91.2(19) . .
Cd2 O10 C16 C13 94.5(15) . .
Cd2 O9 C71 O8 3.7(12) . .
Cd2 O9 C71 C67 -171.0(11) . 3_654
Cd2 O7 C36 O6 -8(2) . .
Cd2 O7 C36 C37 169.6(8) . .
Cd6 O20 C117 O21 -6.3(17) . .
Cd6 O20 C117 C114 172.8(10) . .
Cd6 C108 C104 C103 -118(14) . .
Cd6 C108 C104 C105 58(15) . .
Cd6 O24 C153 C150 71.3(17) 3_654 .
Cd6 O24 C153 O25 -113.2(13) 3_654 .
Cd4 O23 C118 C119 -177.9(8) . .
Cd4 O23 C118 O22 0(2) . .
Cd4 O26 C144 C141 160.9(16) 2_774 .
Cd4 O26 C144 O27 -21(4) 2_774 .
Cd4 O4 C156 N4 141.8(11) . .
Cd4 O5 C159 N5 166.7(10) . .
Cd1 O12 C72 O13 -28.2(12) . .
Cd1 O12 C72 C23 167.2(10) . 4_475
Cd1 O9 C71 O8 108.8(12) . .
Cd1 O9 C71 C67 -65.9(15) . 3_654
Cd1 O11 C16 O10 9.3(18) . .
Cd1 O11 C16 C13 -176.5(9) . .
Cd1 O13 C72 O12 29.0(13) . .
Cd1 O13 C72 C23 -167.3(11) . 4_475
Cd1 O15 C35 C32 -177.1(10) 2_774 .
Cd1 O15 C35 O14 17(3) 2_774 .
O8 Cd3 O6 C36 -41.1(12) . .
O8 Cd3 O3 C79 -119.8(12) . .
O8 Cd3 O1 C77 -128.9(10) . .
O8 Cd3 O2 C73 -99(4) . .
O8 Cd2 O10 C16 164.0(14) . .
O8 Cd2 O9 Cd1 -134.9(4) . .
O8 Cd2 O9 C71 -2.1(7) . .
O8 Cd2 O7 C36 26.5(13) . .
O12 Cd1 O9 Cd2 -164.7(3) . .
O12 Cd1 O9 C71 92.3(10) . .
O12 Cd1 O11 C16 -154.6(9) . .
O12 Cd1 O13 C72 -15.2(7) . .
O12 Cd1 C16 O10 -108.3(16) . .
O12 Cd1 C16 O11 63.9(19) . .
O12 Cd1 C16 C13 81(5) . .
O12 Cd1 C72 O13 153.0(12) . .
O12 Cd1 C72 C23 -97(5) . 4_475
O29 Cd5 O21 C117 129.0(12) 4 .
O29 Cd5 O22 C118 21(5) 4 .
O29 C82 C83 C84 15(2) . .
O29 C82 C83 C88 -170.8(14) . .
O29 C82 O28 Cd6 -9(2) . 4_455
O21 Cd5 O22 C118 -171.8(11) . .
O21 C117 C114 C115 -9(2) . .
O21 C117 C114 C113 169.7(12) . .
O10 Cd2 O8 Cd3 147.0(3) . .
O10 Cd2 O8 C71 -72.9(7) . .
O10 Cd2 O9 Cd1 -38.6(3) . .
O10 Cd2 O9 C71 94.2(8) . .
O10 Cd2 O7 C36 141.8(16) . .
O9 Cd2 O8 Cd3 -138.1(4) . .
O9 Cd2 O8 C71 2.0(7) . .
O9 Cd2 O10 C16 110.7(14) . .
O9 Cd2 O7 C36 80.8(12) . .
O9 Cd1 O12 C72 -156.2(8) . .
O9 Cd1 O11 C16 0.1(10) . .
O9 Cd1 O13 C72 -0.1(10) . .
O9 Cd1 C16 O10 7.9(8) . .
O9 Cd1 C16 O11 -179.9(9) . .
O9 Cd1 C16 C13 -163(5) . .
O9 Cd1 C72 O12 27.0(9) . .
O9 Cd1 C72 O13 179.9(6) . .
O9 Cd1 C72 C23 -70(5) . 4_475
O23 Cd4 O4 C156 -6(3) . .
O23 Cd4 O5 C159 -26.0(11) . .
O23 C118 O22 Cd5 -18(2) . .
O11 Cd1 O12 C72 2.2(11) . .
O11 Cd1 O9 Cd2 29.5(4) . .
O11 Cd1 O9 C71 -73.5(11) . .
O11 Cd1 O13 C72 157.3(8) . .
O11 Cd1 C16 O10 -172.2(15) . .
O11 Cd1 C16 C13 17(5) . .
O11 Cd1 C72 O12 -178.6(7) . .
O11 Cd1 C72 O13 -25.6(8) . .
O11 Cd1 C72 C23 84(5) . 4_475
C48 C49 C62 C63 -136(18) . .
C48 C49 C50 C45 -0.9(19) . .
C48 C49 C50 C70 -176.9(12) . .
C48 C47 C52 C53 138(100) . .
C48 C47 C46 C45 -7(2) . .
C48 C47 C46 C51 -179.8(12) . .
O20 Cd6 C108 C104 101(14) . .
O20 Cd6 C108 O19 -10.5(10) . .
O20 Cd6 C108 O18 175.7(7) . .
O20 Cd6 O19 C108 171.2(8) . .
O20 Cd6 O18 C108 -7.6(12) . .
O20 C117 C114 C115 171.9(13) . .
O20 C117 C114 C113 -9.5(19) . .
O13 Cd1 O12 C72 15.4(7) . .
O13 Cd1 O9 Cd2 -177.1(4) . .
O13 Cd1 O9 C71 80.0(12) . .
O13 Cd1 O11 C16 -165.3(9) . .
O13 Cd1 C16 O10 -156.0(7) . .
O13 Cd1 C16 O11 16.2(10) . .
O13 Cd1 C16 C13 33(5) . .
O13 Cd1 C72 O12 -153.0(12) . .
O13 Cd1 C72 C23 110(5) . 4_475
C82 C83 C88 C87 -168.8(13) . .
C3 C2 C7 C6 1(2) . .
C3 C2 C7 C8 -175.7(12) . .
C3 C27 C28 C29 -174(14) . .
C95 C109 C110 C111 -28(42) . 3_645
C71 C67 C68 C69 176.3(13) 3_645 .
C71 C67 C66 C65 -175.8(13) 3_645 .
O7 Cd2 O8 Cd3 -43.5(4) . .
O7 Cd2 O8 C71 96.6(7) . .
O7 Cd2 O10 C16 48(2) . .
O7 Cd2 O9 Cd1 130.9(3) . .
O7 Cd2 O9 C71 -96.3(8) . .
O7 C36 C37 C42 177.8(12) . .
O7 C36 C37 C38 -0.9(18) . .
O6 Cd3 O8 Cd2 46.1(3) . .
O6 Cd3 O8 C71 -61.9(11) . .
O6 Cd3 O3 C79 15(2) . .
O6 Cd3 O1 C77 -31.5(10) . .
O6 Cd3 O2 C73 -8.3(17) . .
O6 C36 C37 C42 -4.4(18) . .
O6 C36 C37 C38 176.9(12) . .
C151 C150 C149 C148 -1(2) . .
C151 C150 C153 O24 -5.3(18) . .
C151 C150 C153 O25 179.4(12) . .
C151 C152 C147 C148 -2.8(17) . .
C151 C152 C147 C146 172.1(11) . .
C108 Cd6 O20 C117 171.9(9) . .
C108 C104 C103 C102 -179.9(12) . .
C108 C104 C105 C106 -177.5(14) . .
C92 C93 C94 C95 -7(2) . .
C92 C93 C94 C98 177.1(11) . .
C92 C93 C101 C100 130(8) . .
C92 C91 C96 C95 -8(2) . .
C92 C91 C96 C97 171.3(13) . .
C93 C92 C91 C90 -171.9(11) . .
C93 C92 C91 C96 9(2) . .
C49 C48 C47 C52 178.5(12) . .
C49 C48 C47 C46 7.0(19) . .
C49 C62 C63 C64 -90(22) . .
C67 C68 C69 C64 -2(2) . .
C104 C108 O19 Cd6 -175.9(12) . .
C104 C108 O18 Cd6 176.0(11) . .
C104 C105 C106 C107 -5(2) . .
C2 C3 C27 C28 155(20) . .
C2 C3 C4 C5 1(2) . .
C2 C3 C4 C26 177.9(12) . .
C2 C7 C6 C5 -5.3(19) . .
C2 C7 C6 C17 -179.3(12) . .
C2 C7 C8 C9 -133(100) . .
C127 C126 C125 C122 -30(21) . .
C47 C48 C49 C62 173.6(12) . .
C47 C48 C49 C50 -3.2(19) . .
C47 C52 C53 C54 -105(100) . .
C52 C47 C46 C45 -178.4(13) . .
C52 C47 C46 C51 9(2) . .
C150 C151 C152 C147 4.3(18) . .
C150 C149 C148 C147 2(2) . .
C150 C153 O25 Cd5 -174.9(10) . 3_654
C150 C153 O25 Cd4 37(3) . 3_654
C131 C136 C137 C138 1(36) . .
C62 C49 C50 C45 -177.7(12) . .
C62 C49 C50 C70 6.3(19) . .
C62 C63 C64 C65 -86(11) . .
C62 C63 C64 C69 101(11) . .
C7 C8 C9 C10 -95(100) . .
C6 C7 C8 C9 51(100) . .
C6 C5 C4 C3 -6(2) . .
C6 C5 C4 C26 177.2(12) . .
C6 C5 C18 C19 34(100) . .
C116 C115 C114 C117 175.3(13) . .
C116 C115 C114 C113 -3(2) . .
C116 C111 C112 C113 -8(2) . .
C132 C127 C128 C129 0(2) . .
C132 C127 C128 C134 177.8(12) . .
C132 C127 C126 C125 -76(15) . .
C132 C131 C136 C137 163(17) . .
C132 C131 C130 C129 -2.4(19) . .
C132 C131 C130 C135 -176.9(13) . .
C45 C44 C43 C40 101(13) . .
C129 C145 C146 C147 -29(48) . .
C27 C3 C2 C7 178.9(13) . .
C27 C3 C2 C1 -2(2) . .
C27 C3 C4 C5 -176.4(13) . .
C27 C3 C4 C26 1(2) . .
C102 C107 C100 C101 -116(8) . .
C102 C107 C106 C105 9(2) . .
C57 C58 C59 C54 8(2) . .
C57 C56 C55 C54 7(2) . .
C57 C60 O16 Cd3 -174.3(8) . 2_765
C57 C60 O17 Cd2 174.8(9) . 2_765
C90 C89 C86 C85 30(9) . .
C90 C89 C86 C87 -146(8) . .
C90 C91 C96 C95 172.9(12) . .
C90 C91 C96 C97 -8.2(19) . .
C94 C95 C96 C91 -1(2) . .
C94 C95 C96 C97 -179.7(12) . .
C94 C95 C109 C110 22(17) . .
C94 C93 C101 C100 -52(9) . .
C44 C45 C46 C47 -178.0(13) . .
C44 C45 C46 C51 -5.3(19) . .
C44 C45 C50 C49 -178.1(12) . .
C44 C45 C50 C70 -2.1(19) . .
C115 C116 C111 C112 3(2) . .
C115 C116 C111 C110 177.4(14) . 3_654
C115 C114 C113 C112 -1(2) . .
C15 C10 C11 C12 20(2) . .
C15 C10 C9 C8 -42(11) . .
C68 C67 C66 C65 4.0(19) . .
C136 C131 C132 C127 178.6(13) . .
C136 C131 C132 C133 0(2) . .
C136 C131 C130 C129 -177.9(12) . .
C136 C131 C130 C135 7.6(18) . .
C63 C64 C65 C66 -179.7(14) . .
C63 C64 C69 C68 -179.2(13) . .
C89 C90 C91 C92 89(12) . .
C89 C90 C91 C96 -91(11) . .
C89 C86 C87 C88 -178.8(12) . .
C138 C139 C140 C141 -7(2) . .
C138 C143 C142 C141 16(3) . .
C128 C127 C132 C131 -2(2) . .
C128 C127 C132 C133 176.5(12) . .
C128 C127 C126 C125 102(15) . .
C128 C129 C130 C131 0.0(18) . .
C128 C129 C130 C135 174.6(12) . .
C128 C129 C145 C146 -5(27) . .
C107 C102 C103 C104 1(2) . .
C107 C100 C101 C93 -3(15) . .
C152 C151 C150 C149 -3(2) . .
C152 C151 C150 C153 -176.8(11) . .
C152 C147 C148 C149 -0.4(18) . .
C152 C147 C146 C145 -78(28) . .
C103 C104 C105 C106 -1(2) . .
C103 C102 C107 C100 171.2(13) . .
C103 C102 C107 C106 -7(2) . .
C4 C3 C2 C7 1(2) . .
C4 C3 C2 C1 -179.3(13) . .
C4 C3 C27 C28 -27(21) . .
C4 C5 C6 C7 7.6(19) . .
C4 C5 C6 C17 -178.4(12) . .
C4 C5 C18 C19 -160(100) . .
C126 C127 C132 C131 175.6(13) . .
C126 C127 C132 C133 -5(2) . .
C126 C127 C128 C129 -178.3(12) . .
C126 C127 C128 C134 -0.3(19) . .
C91 C92 C93 C94 -1.7(19) . .
C91 C92 C93 C101 176.5(13) . .
C91 C90 C89 C86 -18(18) . .
C64 C65 C66 C67 1(2) . .
C65 C64 C69 C68 8(2) . .
C124 C119 C118 O23 -178.9(12) . .
C124 C119 C118 O22 3.1(18) . .
C124 C119 C120 C121 1(2) . .
C130 C131 C132 C127 4(2) . .
C130 C131 C132 C133 -175.2(12) . .
C130 C131 C136 C137 -22(18) . .
C130 C129 C128 C127 1.3(19) . .
C130 C129 C128 C134 -176.8(11) . .
C130 C129 C145 C146 169(26) . .
C100 C107 C106 C105 -168.8(14) . .
C46 C47 C52 C53 -51(100) . .
C46 C45 C44 C43 -156(7) . .
C46 C45 C50 C49 1.1(19) . .
C46 C45 C50 C70 177.0(13) . .
C96 C95 C94 C93 8(2) . .
C96 C95 C94 C98 -176.1(11) . .
C96 C95 C109 C110 -165(16) . .
C117 C114 C113 C112 179.9(12) . .
C114 C113 C112 C111 7(2) . .
C58 C57 C56 C55 -1(2) . .
C58 C57 C60 O16 -12(2) . .
C58 C57 C60 O17 177.3(14) . .
C109 C95 C94 C93 -179.4(13) . .
C109 C95 C94 C98 -3(2) . .
C109 C95 C96 C91 -173.9(13) . .
C109 C95 C96 C97 7.1(19) . .
C30 C29 C28 C27 -120(10) . .
C30 C29 C34 C33 1(2) . .
C30 C31 C32 C33 2(2) . .
C30 C31 C32 C35 -179.3(15) . .
C53 C54 C59 C58 -179.0(13) . .
C53 C54 C55 C56 172.0(13) . .
C119 C124 C123 C122 6(2) . .
C119 C118 O22 Cd5 159.8(8) . .
C149 C150 C153 O24 -179.6(12) . .
C149 C150 C153 O25 5.1(19) . .
C20 C19 C18 C5 -148(100) . .
C137 C138 C139 C140 -176.1(13) . .
C137 C138 C143 C142 171.2(14) . .
C12 C13 C16 Cd1 -41(6) . .
C12 C13 C16 O10 148.8(15) . .
C12 C13 C16 O11 -26(2) . .
C12 C13 C14 C15 11(2) . .
C148 C147 C146 C145 97(28) . .
C25 C24 C23 C22 7.5(19) . .
C25 C24 C23 C72 -164.6(12) . 4_575
C25 C20 C19 C18 -102(8) . .
C25 C20 C21 C22 6(2) . .
C10 C15 C14 C13 1(2) . .
C145 C129 C128 C127 176.1(13) . .
C145 C129 C128 C134 -2(2) . .
C145 C129 C130 C131 -175.1(12) . .
C145 C129 C130 C135 -0.4(19) . .
C13 C12 C11 C10 -10(3) . .
C121 C122 C125 C126 -161(8) . .
C121 C122 C123 C124 -4(2) . .
C118 C119 C120 C121 179.1(13) . .
C59 C54 C53 C52 -157(7) . .
C59 C54 C55 C56 -5(2) . .
C122 C121 C120 C119 0(2) . .
C111 C116 C115 C114 3(2) . .
C16 Cd1 O12 C72 -39.5(19) . .
C16 Cd1 O9 Cd2 29.6(4) . .
C16 Cd1 O9 C71 -73.4(11) . .
C16 Cd1 O13 C72 150.4(7) . .
C16 Cd1 C72 O12 164.7(7) . .
C16 Cd1 C72 O13 -42.3(10) . .
C16 Cd1 C72 C23 68(5) . 4_475
C16 C13 C14 C15 -178.2(11) . .
C105 C104 C103 C102 3.6(18) . .
C11 C12 C13 C16 -176.3(16) . .
C11 C12 C13 C14 -5(3) . .
C11 C10 C9 C8 155(10) . .
C69 C64 C65 C66 -7(2) . .
C84 C85 C86 C89 -176.2(12) . .
C84 C85 C86 C87 0.6(19) . .
C84 C83 C88 C87 6(2) . .
C50 C49 C62 C63 41(19) . .
C50 C45 C44 C43 23(8) . .
C50 C45 C46 C47 3(2) . .
C50 C45 C46 C51 175.6(12) . .
C125 C122 C123 C124 173.7(12) . .
C66 C67 C68 C69 -3.4(18) . .
C41 C40 C39 C38 -4(2) . .
C41 C40 C43 C44 173(11) . .
C41 C42 C37 C36 176.5(12) . .
C41 C42 C37 C38 -5(2) . .
C8 C7 C6 C5 171.1(12) . .
C8 C7 C6 C17 -2.9(19) . .
C29 C30 C31 C32 -6(2) . .
C56 C57 C58 C59 -6(2) . .
C56 C57 C60 O16 173.9(13) . .
C56 C57 C60 O17 3(2) . .
C99 C92 C93 C94 -175.9(12) . .
C99 C92 C93 C101 2.3(19) . .
C99 C92 C91 C90 2(2) . .
C99 C92 C91 C96 -177.5(13) . .
C1 C2 C7 C6 -178.6(12) . .
C1 C2 C7 C8 5.0(19) . .
C19 C20 C25 C24 170.0(13) . .
C19 C20 C21 C22 -172.4(12) . .
C85 C84 C83 C82 174.9(12) . .
C85 C84 C83 C88 0(2) . .
C85 C86 C87 C88 4(2) . .
C61 C48 C49 C62 -4.0(18) . .
C61 C48 C49 C50 179.1(12) . .
C61 C48 C47 C52 -4(2) . .
C61 C48 C47 C46 -175.5(13) . .
C14 C15 C10 C11 -17(2) . .
C14 C15 C10 C9 -179.2(12) . .
C14 C13 C16 Cd1 148(5) . .
C14 C13 C16 O10 -22.2(19) . .
C14 C13 C16 O11 163.0(13) . .
C101 C93 C94 C95 175.2(13) . .
C101 C93 C94 C98 -1.1(19) . .
C146 C147 C148 C149 -175.1(12) . .
C21 C22 C23 C24 -10(2) . .
C21 C22 C23 C72 161.5(12) . 4_575
C21 C20 C25 C24 -8(2) . .
C21 C20 C19 C18 76(8) . .
C31 C30 C29 C28 -168.9(13) . .
C31 C30 C29 C34 4(2) . .
C31 C32 C33 C34 4(3) . .
C31 C32 C35 O15 5(3) . .
C31 C32 C35 O14 173.8(17) . .
C83 C82 O28 Cd6 173.8(8) . 4_455
C83 C84 C85 C86 -3.2(19) . .
C28 C29 C34 C33 174.4(14) . .
C23 C24 C25 C20 2(2) . .
C23 C22 C21 C20 3(2) . .
C86 C87 C88 C83 -8(2) . .
C39 C40 C41 C42 1(2) . .
C39 C40 C43 C44 -11(12) . .
C39 C38 C37 C36 -179.3(12) . .
C39 C38 C37 C42 2.0(19) . .
C43 C40 C41 C42 176.3(12) . .
C43 C40 C39 C38 -179.2(13) . .
C55 C54 C53 C52 26(9) . .
C55 C54 C59 C58 -2(2) . .
C9 C10 C11 C12 -176.5(15) . .
C123 C124 C119 C118 178.1(12) . .
C123 C124 C119 C120 -3.8(19) . .
C123 C122 C125 C126 21(9) . .
C106 C107 C100 C101 62(9) . .
C18 C5 C6 C7 172.7(12) . .
C18 C5 C6 C17 -13(2) . .
C18 C5 C4 C3 -171.1(13) . .
C18 C5 C4 C26 11.9(18) . .
C37 C42 C41 C40 3(2) . .
C37 C38 C39 C40 2(2) . .
C120 C119 C118 O23 3(2) . .
C120 C119 C118 O22 -174.8(12) . .
C120 C121 C122 C125 -176.8(12) . .
C120 C121 C122 C123 1.4(19) . .
C139 C138 C137 C136 -134(21) . .
C139 C138 C143 C142 -17(2) . .
C143 C138 C137 C136 37(22) . .
C143 C138 C139 C140 12(2) . .
O19 Cd6 O20 C117 166.8(9) . .
O19 Cd6 C108 C104 111(14) . .
O19 Cd6 C108 O18 -173.7(13) . .
O19 Cd6 O18 C108 3.6(8) . .
O19 C108 C104 C103 -9(2) . .
O19 C108 C104 C105 166.8(13) . .
O19 C108 O18 Cd6 -6.5(14) . .
O22 Cd5 O21 C117 -50.1(12) . .
O18 Cd6 O20 C117 176.2(8) . .
O18 Cd6 C108 C104 -75(14) . .
O18 Cd6 C108 O19 173.7(13) . .
O18 Cd6 O19 C108 -3.6(8) . .
O18 C108 C104 C103 168.2(12) . .
O18 C108 C104 C105 -16(2) . .
O18 C108 O19 Cd6 6.7(14) . .
O28 Cd6 O20 C117 -28.7(10) 4 .
O28 Cd6 C108 C104 -60(14) 4 .
O28 Cd6 C108 O19 -170.8(7) 4 .
O28 Cd6 C108 O18 15.4(9) 4 .
O28 Cd6 O19 C108 13.8(11) 4 .
O28 Cd6 O18 C108 -166.0(8) 4 .
O28 C82 C83 C84 -167.9(12) . .
O28 C82 C83 C88 7(2) . .
C141 C144 O27 Cd5 157.2(12) . 2_774
C32 C33 C34 C29 -6(3) . .
C32 C35 O14 Cd2 119.4(15) . 2_774
C142 C141 C140 C139 5(2) . .
C142 C141 C144 O26 -178.8(14) . .
C142 C141 C144 O27 3(2) . .
C140 C141 C142 C143 -10(2) . .
C140 C141 C144 O26 5(2) . .
C140 C141 C144 O27 -173.7(17) . .
O26 Cd4 O23 C118 61.2(13) 2_775 .
O26 Cd4 O4 C156 -36.5(9) 2_775 .
O26 Cd4 O5 C159 -131(3) 2_775 .
O26 C144 O27 Cd5 -21(2) . 2_774
C72 Cd1 O9 Cd2 -177.1(3) . .
C72 Cd1 O9 C71 79.9(11) . .
C72 Cd1 O11 C16 -153.4(9) . .
C72 Cd1 C16 O10 -135.2(8) . .
C72 Cd1 C16 O11 37.0(12) . .
C72 Cd1 C16 C13 54(5) . .
C60 C57 C58 C59 179.8(12) . .
C60 C57 C56 C55 173.3(13) . .
C110 C111 C112 C113 177.3(12) 3_654 .
C144 C141 C142 C143 173.5(15) . .
C144 C141 C140 C139 -178.9(15) . .
C33 C32 C35 O15 -176.1(18) . .
C33 C32 C35 O14 -7(3) . .
O24 Cd5 O21 C117 46.1(12) 3_645 .
O24 Cd5 O22 C118 105.6(11) 3_645 .
O24 Cd6 O20 C117 73.8(9) 3_645 .
O24 Cd6 C108 C104 -169(14) 3_645 .
O24 Cd6 C108 O19 79.6(8) 3_645 .
O24 Cd6 C108 O18 -94.1(8) 3_645 .
O24 Cd6 O19 C108 -103.7(8) 3_645 .
O24 Cd6 O18 C108 91.0(8) 3_645 .
O24 C153 O25 Cd5 9.6(12) . 3_654
O24 C153 O25 Cd4 -138.9(15) . 3_654
O16 Cd3 O8 Cd2 -53.6(3) 2_764 .
O16 Cd3 O8 C71 -161.5(11) 2_764 .
O16 Cd3 O6 C36 54.2(12) 2_764 .
O16 Cd3 O3 C79 146.1(12) 2_764 .
O16 Cd3 O1 C77 127(4) 2_764 .
O16 Cd3 O2 C73 90.7(17) 2_764 .
O16 C60 O17 Cd2 5(3) . 2_765
O17 Cd2 O8 Cd3 52.2(4) 2_764 .
O17 Cd2 O8 C71 -167.7(7) 2_764 .
O17 Cd2 O10 C16 -105.9(14) 2_764 .
O17 Cd2 O9 Cd1 -117.7(5) 2_764 .
O17 Cd2 O9 C71 15.1(10) 2_764 .
O17 Cd2 O7 C36 -64.7(13) 2_764 .
O17 C60 O16 Cd3 -4(2) . 2_765
O27 Cd5 O21 C117 -147.4(12) 2_775 .
O27 Cd5 O22 C118 -66.6(11) 2_775 .
C153 C150 C149 C148 173.5(12) . .
O3 Cd3 O8 Cd2 -142.6(3) . .
O3 Cd3 O8 C71 109.5(11) . .
O3 Cd3 O6 C36 -175.1(14) . .
O3 Cd3 O1 C77 139.7(11) . .
O3 Cd3 O2 C73 179.5(17) . .
O1 Cd3 O8 Cd2 131.5(3) . .
O1 Cd3 O8 C71 23.6(11) . .
O1 Cd3 O6 C36 -127.7(12) . .
O1 Cd3 O3 C79 -32.7(12) . .
O1 Cd3 O2 C73 -94.4(17) . .
O4 Cd4 O23 C118 31(3) . .
O4 Cd4 O5 C159 158.9(11) . .
O25 Cd5 O21 C117 41.2(14) 3_645 .
O25 Cd5 O22 C118 53.7(11) 3_645 .
O25 Cd4 O23 C118 -24.5(13) 3_645 .
O25 Cd4 O4 C156 50.2(9) 3_645 .
O25 Cd4 O5 C159 -118.1(11) 3_645 .
O5 Cd4 O23 C118 -113.2(13) . .
O5 Cd4 O4 C156 138.0(9) . .
O2 Cd3 O8 Cd2 136(4) . .
O2 Cd3 O8 C71 28(4) . .
O2 Cd3 O6 C36 144.4(12) . .
O2 Cd3 O3 C79 54.8(12) . .
O2 Cd3 O1 C77 51.5(11) . .
O1W Cd4 O23 C118 156.4(13) . .
O1W Cd4 O4 C156 -131.4(9) . .
O1W Cd4 O5 C159 67.9(11) . .
O15 Cd1 O12 C72 117.5(8) 2_775 .
O15 Cd1 O9 Cd2 -71.5(4) 2_775 .
O15 Cd1 O9 C71 -174.5(11) 2_775 .
O15 Cd1 O11 C16 92.5(10) 2_775 .
O15 Cd1 O13 C72 -100.9(8) 2_775 .
O15 Cd1 C16 O10 95.1(9) 2_775 .
O15 Cd1 C16 O11 -92.7(10) 2_775 .
O15 Cd1 C16 C13 -76(5) 2_775 .
O15 Cd1 C72 O12 -66.9(8) 2_775 .
O15 Cd1 C72 O13 86.1(8) 2_775 .
O15 Cd1 C72 C23 -164(5) 2_775 4_475
O15 C35 O14 Cd2 -75(3) . 2_774
C35 C32 C33 C34 -174.8(15) . .
C34 C29 C28 C27 67(10) . .
C154 N4 C156 O4 5(2) . .
C76 N3 C77 O1 171.9(13) . .
C78 N3 C77 O1 -12(2) . .
C81 N1 C79 O3 -175.3(16) . .
C80 N1 C79 O3 10(2) . .
C160 N5 C159 O5 177.1(14) . .
C158 N5 C159 O5 5(2) . .
C74 N2 C73 O2 -3(4) . .
C75 N2 C73 O2 -178(2) . .
O14 Cd2 O8 Cd3 -141.9(6) 2_775 .
O14 Cd2 O8 C71 -1.8(10) 2_775 .
O14 Cd2 O10 C16 22.6(14) 2_775 .
O14 Cd2 O9 Cd1 42.6(4) 2_775 .
O14 Cd2 O9 C71 175.4(8) 2_775 .
O14 Cd2 O7 C36 166.4(13) 2_775 .
C155 N4 C156 O4 -177.1(12) . .

loop_
_platon_squeeze_void_nr
_platon_squeeze_void_average_x
_platon_squeeze_void_average_y
_platon_squeeze_void_average_z
_platon_squeeze_void_volume
_platon_squeeze_void_count_electrons
_platon_squeeze_void_content
1 -0.004 -0.261 0.161 3767 1344 ' '
2 0.036 0.825 0.661 3763 1344 ' '
